data_7708367
loop_
_publ_author_name
'Hill, Anthony'
'Frogley, Benjamin'
'Welsh, Steven S.'

_publ_section_title
;
 Symmetric and Non-symmetric Anthracen-diyl Bis(alkylidynes)
;
_journal_name_full 'Dalton Transactions'
_journal_paper_doi 10.1039/D1DT02537F
_journal_year 2021
_chemical_formula_moiety 'C44 H40 B2 Mo N12 O4 W, 1.5(C H Cl3)'
_chemical_formula_sum 'C45.5 H41.5 B2 Cl4.5 Mo N12 O4 W'
_chemical_formula_weight 1281.34
_space_group_crystal_system triclinic
_space_group_IT_number 2
_space_group_name_Hall '-P 1'
_space_group_name_H-M_alt 'P -1'
_atom_sites_solution_hydrogens mixed
_atom_sites_solution_primary dual
_audit_creation_date 2021-03-30
_audit_creation_method
;
Olex2 1.2
(compiled 2018.05.29 svn.r3508 for OlexSys, GUI svn.r5506)
;
_audit_update_record
;
2021-04-13 deposited with the CCDC.	2021-09-20 downloaded from the CCDC.
;
_cell_angle_alpha 63.6320(10)
_cell_angle_beta 68.5650(10)
_cell_angle_gamma 69.6860(10)
_cell_formula_units_Z 4
_cell_length_a 17.0117(2)
_cell_length_b 18.7902(2)
_cell_length_c 19.9613(2)
_cell_measurement_reflns_used 55302
_cell_measurement_temperature 150.00(10)
_cell_measurement_theta_max 73.5790
_cell_measurement_theta_min 4.8110
_cell_volume 5189.06(11)
_computing_cell_refinement 'CrysAlisPro 1.171.40.82a (Rigaku OD, 2020)'
_computing_data_collection 'CrysAlisPro 1.171.40.82a (Rigaku OD, 2020)'
_computing_data_reduction 'CrysAlisPro 1.171.40.82a (Rigaku OD, 2020)'
_computing_molecular_graphics 'Olex2 (Dolomanov et al., 2009)'
_computing_publication_material 'Olex2 (Dolomanov et al., 2009)'
_computing_structure_refinement 'ShelXL (Sheldrick, 2015)'
_computing_structure_solution 'ShelXT (Sheldrick, 2015)'
_diffrn_ambient_environment N~2~
_diffrn_ambient_temperature 150.00(10)
_diffrn_detector 'CCD plate'
_diffrn_detector_area_resol_mean 8.1297
_diffrn_detector_type EosS2
_diffrn_measured_fraction_theta_full 0.999
_diffrn_measured_fraction_theta_max 0.999
_diffrn_measurement_details
;
List of Runs (angles in degrees, time in seconds):

  # Type    Start    End  Width  t~exp~   \w     \q     \k     \f   Frames
#--------------------------------------------------------------------------
  1  \w     27.00  52.00   1.00    1.50    --   36.95-125.00  30.00   25
  2  \w     56.00  90.00   1.00    1.50    --   36.95-125.00  30.00   34
  3  \w     30.00  81.00   1.00    1.50    --   36.95-125.00 -30.00   51
  4  \w      3.00  28.00   1.00    1.50    --   36.95  90.00-151.83   25
  5  \w      4.00  29.00   1.00    1.50    --   36.95  88.00  16.35   25
  6  \w     56.00 104.00   1.00    1.50    --   36.95  57.00   0.00   48
  7  \w     61.00 105.00   1.00    1.50    --   36.95  38.00 120.00   44
  8  \w     22.00  49.00   1.00    1.50    --   36.95  57.00-180.00   27
  9  \w     25.00  53.00   1.00    1.50    --   36.95  38.00 -60.00   28
 10  \w      4.00  30.00   1.00    1.50    --   36.95  88.00 145.83   26
 11  \w     64.00  89.00   1.00    1.50    --   36.95  57.00 -60.00   25
 12  \w     14.00  84.00   1.00    1.50    --   36.95  72.00  28.10   70
 13  \w     60.00  87.00   1.00    1.50    --   36.95-125.00  90.00   27
 14  \w     61.00  91.00   1.00    1.50    --   36.95  57.00-120.00   30
 15  \w      5.00  30.00   1.00    1.50    --   36.95  88.00  58.17   25
 16  \w    -31.00  30.00   1.00    1.50    --   36.95 -38.00 -90.00   61
 17  \w     35.00  85.00   1.00    1.50    --   36.95   0.00-150.00   50
 18  \w     55.00 101.00   1.00    1.50    --   36.95  57.00-180.00   46
 19  \w     20.00  48.00   1.00    1.50    --   36.95  57.00 -90.00   28
 20  \w     39.00  74.00   1.00    1.50    --   36.95 -99.00-180.00   35
 21  \w     21.00  48.00   1.00    1.50    --   36.95  57.00   0.00   27
 22  \w    -28.00  52.00   1.00    1.50    --   36.95 -57.00-180.00   80
 23  \w     28.00  55.00   1.00    1.50    --   36.95-125.00  90.00   27
 24  \w      5.00  56.00   1.00    1.50    --   36.95 -38.00 -60.00   51
 25  \w     14.00  61.00   1.00    1.50    --   36.95  72.00 -57.45   47
 26  \w    -21.00  39.00   1.00    1.50    --   36.95 -57.00 120.00   60
 27  \w      8.00  94.00   1.00    1.50    --   36.95  19.00 120.00   86
 28  \w     11.00  42.00   1.00    1.50    --   36.95  77.00 -31.96   31
 29  \w    -32.00  43.00   1.00    1.50    --   36.95 -38.00  30.00   75
 30  \w     21.00  47.00   1.00    1.50    --   36.95  57.00-120.00   26
 31  \w     48.00 105.00   1.00    1.50    --   36.95  38.00-120.00   57
 32  \w     22.00  57.00   1.00    1.50    --   36.95  57.00 -60.00   35
 33  \w      9.00  37.00   1.00    1.50    --   36.95  79.00 113.09   28
 34  \w    -28.00  44.00   1.00    1.50    --   36.95 -57.00 150.00   72
 35  \w     19.00  55.00   1.00    1.50    --   36.95  38.00 120.00   36
 36  \w     27.00  82.00   1.00    1.50    --   36.95-125.00 120.00   55
 37  \w    -27.00  -1.00   1.00    1.50    --   36.95   0.00-150.00   26
 38  \w     68.00  93.00   1.00    1.50    --   36.95  72.00 -57.45   25
 39  \w     81.00 106.00   1.00    1.50    --   36.95  38.00 -60.00   25
 40  \w     54.00  89.00   1.00    1.50    --   36.95  57.00 -90.00   35
 41  \w     54.00  95.00   1.00    1.50    --   36.95  38.00-180.00   41
 42  \w     21.00  49.00   1.00    1.50    --   36.95  38.00-180.00   28
 43  \w     91.00 119.00   1.00    6.50    --  111.00  64.00-120.00   28
 44  \w    134.00 161.00   1.00    6.50    --  111.00  64.00  90.00   27
 45  \w     93.00 118.00   1.00    6.50    --  111.00  38.00  60.00   25
 46  \w     91.00 117.00   1.00    6.50    --  111.00  64.00  90.00   26
 47  \w     94.00 120.00   1.00    6.50    --  111.00  50.00 -90.00   26
 48  \w     92.00 137.00   1.00    6.50    --  111.00  38.00 -60.00   45
 49  \w     92.00 118.00   1.00    6.50    --  111.00  63.00   5.26   26
 50  \w     61.00  99.00   1.00    6.50    --  111.00 -92.00  30.00   38
 51  \w     41.00 109.00   1.00    6.50    --  111.00-111.00 120.00   68
 52  \w     94.00 145.00   1.00    6.50    --  111.00  50.00-180.00   51
 53  \w     92.00 118.00   1.00    6.50    --  111.00  38.00   0.00   26
 54  \w     94.00 125.00   1.00    6.50    --  111.00  50.00-120.00   31
 55  \w     91.00 117.00   1.00    6.50    --  111.00  64.00   0.00   26
 56  \w     91.00 130.00   1.00    6.50    --  111.00  64.00  30.00   39
 57  \w    135.00 178.00   1.00    6.50    --  111.00  64.00  30.00   43
 58  \w     94.00 120.00   1.00    6.50    --  111.00  50.00 150.00   26
 59  \w     43.00 109.00   1.00    6.50    --  111.00-111.00-120.00   66
 60  \w    102.00 127.00   1.00    6.50    --  111.00 -50.00 -90.00   25
 61  \w     86.00 122.00   1.00    6.50    --  111.00  25.00 -60.00   36
 62  \w     60.00 105.00   1.00    6.50    --  111.00-122.00  34.00   45
 63  \w     86.00 128.00   1.00    6.50    --  111.00  25.00 -90.00   42
 64  \w     50.00 109.00   1.00    6.50    --  111.00-111.00 -90.00   59
 65  \w     94.00 121.00   1.00    6.50    --  111.00  50.00  90.00   27
 66  \w     94.00 121.00   1.00    6.50    --  111.00  50.00 120.00   27
 67  \w     92.00 119.00   1.00    6.50    --  111.00  38.00-150.00   27
 68  \w     94.00 120.00   1.00    6.50    --  111.00  50.00   0.00   26
 69  \w    145.00 171.00   1.00    6.50    --  111.00  25.00  30.00   26
 70  \w    130.00 171.00   1.00    6.50    --  111.00  64.00  60.00   41
 71  \w    135.00 175.00   1.00    6.50    --  111.00  73.00 -35.25   40
 72  \w    129.00 177.00   1.00    6.50    --  111.00  50.00 -30.00   48
 73  \w     94.00 120.00   1.00    6.50    --  111.00  50.00 -30.00   26
 74  \w     91.00 116.00   1.00    6.50    --  111.00  64.00  60.00   25
 75  \w     94.00 120.00   1.00    6.50    --  111.00  50.00  60.00   26
 76  \w     93.00 118.00   1.00    6.50    --  111.00  38.00 -90.00   25
 77  \w     92.00 118.00   1.00    6.50    --  111.00  38.00-120.00   26
 78  \w    151.00 177.00   1.00    6.50    --  111.00  50.00-150.00   26
 79  \w     86.00 121.00   1.00    6.50    --  111.00  25.00  60.00   35
 80  \w    132.00 178.00   1.00    6.50    --  111.00  64.00-180.00   46
 81  \w     94.00 120.00   1.00    6.50    --  111.00  50.00-150.00   26
 82  \w     87.00 112.00   1.00    6.50    --  111.00  25.00 -30.00   25
 83  \w    127.00 153.00   1.00    6.50    --  111.00  25.00  90.00   26
 84  \w     91.00 117.00   1.00    6.50    --  111.00  64.00-180.00   26
 85  \w     86.00 122.00   1.00    6.50    --  111.00  25.00  90.00   36
 86  \w     87.00 154.00   1.00    6.50    --  111.00  25.00 120.00   67
 87  \w    135.00 177.00   1.00    6.50    --  111.00  64.00 120.00   42
 88  \w     92.00 130.00   1.00    6.50    --  111.00  38.00 -30.00   38
 89  \w    132.00 165.00   1.00    6.50    --  111.00  38.00 -90.00   33
 90  \w     86.00 112.00   1.00    6.50    --  111.00  73.00 -35.25   26
 91  \w     92.00 117.00   1.00    6.50    --  111.00  64.00 120.00   25
 92  \w     49.00 101.00   1.00    6.50    --  111.00 -92.00 120.00   52
 93  \w     86.00 112.00   1.00    6.50    --  111.00  25.00-150.00   26
 94  \w     87.00 126.00   1.00    6.50    --  111.00  25.00  30.00   39
 95  \w    144.00 174.00   1.00    6.50    --  111.00  64.00 -90.00   30
 96  \w     91.00 117.00   1.00    6.50    --  111.00  64.00-150.00   26
 97  \w     91.00 124.00   1.00    6.50    --  111.00  64.00 -90.00   33
 98  \w     84.00 109.00   1.00    6.50    --  111.00-111.00  90.00   25
 99  \w    143.00 170.00   1.00    6.50    --  111.00  38.00-150.00   27
100  \w     92.00 119.00   1.00    6.50    --  111.00  38.00 120.00   27
101  \w     43.00  80.00   1.00    6.50    --  111.00-111.00  90.00   37
102  \w    126.00 174.00   1.00    6.50    --  111.00  50.00 -60.00   48
103  \w     61.00 106.00   1.00    6.50    --  111.00-111.00 -60.00   45
104  \w    145.00 171.00   1.00    6.50    --  111.00  25.00 150.00   26
105  \w    136.00 174.00   1.00    6.50    --  111.00  38.00   0.00   38
106  \w     94.00 121.00   1.00    6.50    --  111.00  50.00 -60.00   27
107  \w     86.00 114.00   1.00    6.50    --  111.00  25.00 150.00   28
108  \w    130.00 176.00   1.00    6.50    --  111.00  64.00 150.00   46
109  \w     57.00 107.00   1.00    6.50    --  111.00-111.00-150.00   50
110  \w    110.00 175.00   1.00    6.50    --  111.00 111.00  90.00   65
111  \w     42.00 109.00   1.00    6.50    --  111.00-111.00  30.00   67
112  \w     68.00  97.00   1.00    6.50    --  111.00 178.00-120.00   29
113  \w    102.00 128.00   1.00    6.50    --  111.00 178.00-120.00   26
114  \w     92.00 134.00   1.00    6.50    --  111.00  38.00  90.00   42
115  \w     42.00  75.00   1.00    6.50    --  111.00 -38.00-180.00   33
116  \w     87.00 129.00   1.00    6.50    --  111.00 -38.00-180.00   42
117  \w     86.00 136.00   1.00    6.50    --  111.00  25.00-180.00   50
118  \w     91.00 117.00   1.00    6.50    --  111.00  64.00 150.00   26
119  \w     58.00 105.00   1.00    6.50    --  111.00-111.00 -30.00   47
120  \w     55.00  90.00   1.00    6.50    --  111.00 -50.00 -90.00   35
121  \w     86.00 178.00   1.00    6.50    --  111.00  25.00-120.00   92
122  \w     51.00  77.00   1.00    6.50    --  111.00 -50.00 -30.00   26
123  \w     79.00 123.00   1.00    6.50    --  111.00 -50.00 -30.00   44
124  \w     94.00 120.00   1.00    6.50    --  111.00  50.00  30.00   26
125  \w     57.00  83.00   1.00    6.50    --  111.00-152.00-125.00   26
126  \w     96.00 121.00   1.00    6.50    --  111.00 -50.00 150.00   25
127  \w     56.00  84.00   1.00    6.50    --  111.00 -50.00 150.00   28
128  \w     91.00 117.00   1.00    6.50    --  111.00  64.00 -60.00   26
129  \w    138.00 165.00   1.00    6.50    --  111.00  64.00-120.00   27
130  \w    130.00 157.00   1.00    6.50    --  111.00  38.00  60.00   27
131  \w     87.00 131.00   1.00    6.50    --  111.00-152.00-125.00   44
132  \w     43.00 115.00   1.00    6.50    --  111.00 -38.00  60.00   72
133  \w    124.00 171.00   1.00    6.50    --  111.00  63.00   5.26   47
;
_diffrn_measurement_device 'four-circle diffractometer'
_diffrn_measurement_device_type 'SuperNova, Dual, Cu at home/near, EosS2'
_diffrn_measurement_method '\w scans'
_diffrn_orient_matrix_type 'CrysAlisPro convention (1999,Acta A55,543-557)'
_diffrn_orient_matrix_UB_11 -0.0590140000
_diffrn_orient_matrix_UB_12 -0.0573392000
_diffrn_orient_matrix_UB_13 0.0217993000
_diffrn_orient_matrix_UB_21 -0.0196761000
_diffrn_orient_matrix_UB_22 -0.0127057000
_diffrn_orient_matrix_UB_23 0.0857615000
_diffrn_orient_matrix_UB_31 -0.0780014000
_diffrn_orient_matrix_UB_32 0.0731924000
_diffrn_orient_matrix_UB_33 -0.0095053000
_diffrn_radiation_monochromator mirror
_diffrn_radiation_probe x-ray
_diffrn_radiation_type CuK\a
_diffrn_radiation_wavelength 1.54184
_diffrn_reflns_av_R_equivalents 0.0304
_diffrn_reflns_av_unetI/netI 0.0210
_diffrn_reflns_Laue_measured_fraction_full 0.999
_diffrn_reflns_Laue_measured_fraction_max 0.999
_diffrn_reflns_limit_h_max 20
_diffrn_reflns_limit_h_min -20
_diffrn_reflns_limit_k_max 22
_diffrn_reflns_limit_k_min -22
_diffrn_reflns_limit_l_max 23
_diffrn_reflns_limit_l_min -23
_diffrn_reflns_number 113845
_diffrn_reflns_point_group_measured_fraction_full 0.999
_diffrn_reflns_point_group_measured_fraction_max 0.999
_diffrn_reflns_theta_full 66.601
_diffrn_reflns_theta_max 66.601
_diffrn_reflns_theta_min 4.289
_diffrn_source 'micro-focus sealed X-ray tube'
_diffrn_source_type 'SuperNova (Cu) X-ray Source'
_exptl_absorpt_coefficient_mu 8.593
_exptl_absorpt_correction_T_max 1.00000
_exptl_absorpt_correction_T_min 0.79102
_exptl_absorpt_correction_type multi-scan
_exptl_absorpt_process_details
;
CrysAlisPro 1.171.40.82a (Rigaku Oxford Diffraction, 2020)
Empirical absorption correction using spherical harmonics,
implemented in SCALE3 ABSPACK scaling algorithm.
;
_exptl_crystal_colour orange
_exptl_crystal_colour_primary orange
_exptl_crystal_density_diffrn 1.640
_exptl_crystal_description block
_exptl_crystal_F_000 2532
_exptl_crystal_size_max 0.146
_exptl_crystal_size_mid 0.076
_exptl_crystal_size_min 0.066
_refine_diff_density_max 3.205
_refine_diff_density_min -2.504
_refine_diff_density_rms 0.098
_refine_ls_extinction_method none
_refine_ls_goodness_of_fit_ref 1.042
_refine_ls_hydrogen_treatment mixed
_refine_ls_matrix_type full
_refine_ls_number_parameters 1353
_refine_ls_number_reflns 18307
_refine_ls_number_restraints 63
_refine_ls_restrained_S_all 1.047
_refine_ls_R_factor_all 0.0395
_refine_ls_R_factor_gt 0.0362
_refine_ls_shift/su_max 0.003
_refine_ls_shift/su_mean 0.000
_refine_ls_structure_factor_coef Fsqd
_refine_ls_weighting_details 'w=1/[\s^2^(Fo^2^)+(0.0458P)^2^+14.6030P] where P=(Fo^2^+2Fc^2^)/3'
_refine_ls_weighting_scheme calc
_refine_ls_wR_factor_gt 0.0927
_refine_ls_wR_factor_ref 0.0954
_reflns_Friedel_coverage 0.000
_reflns_number_gt 16740
_reflns_number_total 18307
_reflns_threshold_expression 'I > 2\s(I)'
_cod_data_source_file d1dt02537f2.cif
_cod_data_source_block Compound_3a
_cod_original_formula_sum 'C45.50 H41.50 B2 Cl4.50 Mo N12 O4 W'
_cod_database_code 7708367
_shelx_shelxl_version_number 2016/6
_chemical_oxdiff_formula 'C45 H41 B2 Cl3 Mo N12 O4 W'
_chemical_oxdiff_usercomment c/h
_shelx_space_group_comment
;
The symmetry employed for this shelxl refinement is uniquely defined
by the following loop, which should always be used as a source of
symmetry information in preference to the above space-group names.
They are only intended as comments.
;
_reflns_odcompleteness_completeness 98.24
_reflns_odcompleteness_iscentric 1
_reflns_odcompleteness_theta 74.33
_olex2_refinement_description
;
1. Fixed Uiso
 At 1.2 times of:
  All C(H) groups, All C(H,H) groups
 At 1.5 times of:
  All C(H,H,H) groups
2. Restrained distances
 C86-Cl1 \\sim C86-Cl2 \\sim C86-Cl3 \\sim C86-Cl1A \\sim C86-Cl2A \\sim
C86-Cl3A
 with sigma of 0.02
3. Uiso/Uaniso restraints and constraints
C86 \\sim Cl1 \\sim Cl2 \\sim Cl3 \\sim Cl1A \\sim Cl2A \\sim Cl3A: within 2A
with sigma of 0.02 and sigma for terminal atoms of 0.04
4. Others
 Sof(H86A)=Sof(Cl2A)=Sof(Cl1A)=Sof(Cl3A)=1-FVAR(1)
 Sof(Cl3)=Sof(Cl2)=Sof(Cl1)=Sof(H86)=FVAR(1)
 Fixed Sof: Cl9(0.5) Cl8(0.5) Cl7(0.5) C85(0.5) H85(0.5) Cl10(0.5) Cl13(0.5)
 Cl11(0.5) C99(0.5)
5.a Ternary CH refined with riding coordinates:
 C87(H87), C86(H86), C86(H86A), C85(H85)
5.b Aromatic/amide H refined with riding coordinates:
 C63(H63), C27(H27), C26(H26), C62(H62), C49(H49), C6(H6), C13(H13), C66(H66),
 C25(H25), C9(H9), C19(H19), C65(H65), C55(H55), C20(H20), C53(H53), C64(H64),
 C77(H77), C46(H46), C16(H16), C21(H21), C14(H14), C30(H30), C40(H40), C8(H8),
 C72(H72), C35(H35), C61(H61), C48(H48), C47(H47), C7(H7), C82(H82), C15(H15),
 C90(H90), C54(H54), C68(H68), C69(H69), C67(H67), C24(H24), C22(H22), C23(H23)
5.c Idealised Me refined as rotating group:
 C80(H80A,H80B,H80C), C38(H38A,H38B,H38C), C70(H70A,H70B,H70C), C28(H28A,H28B,
 H28C), C42(H42A,H42B,H42C), C75(H75A,H75B,H75C), C74(H74A,H74B,H74C), C33(H33A,
 H33B,H33C), C79(H79A,H79B,H79C), C37(H37A,H37B,H37C), C84(H84A,H84B,H84C),
 C32(H32A,H32B,H32C)
;
_ins_header
;
TITL BF141A_scale in P-1 
REM P-1 (#2 in standard setting)
CELL 1.54184  17.011695  18.790171  19.961342  63.6325  68.5651  69.6860
ZERR    4.00   0.000163   0.000214   0.000236   0.0012   0.0010   0.0010
LATT  1
SFAC C H B N O Cl Mo W
UNIT 180.00 164.00 8.00 48.00 16.00 12.00 4.00 4.00
TREF
HKLF 4
END
;
_olex2_submission_special_instructions 'No special instructions were received'
_oxdiff_exptl_absorpt_empirical_details
;
Empirical correction (ABSPACK) includes:
- Absorption correction using spherical harmonics
- Frame scaling
;
_oxdiff_exptl_absorpt_empirical_full_max 1.299
_oxdiff_exptl_absorpt_empirical_full_min 0.788

loop_
_space_group_symop_operation_xyz
'x, y, z'
'-x, -y, -z'

loop_
_atom_site_label
_atom_site_type_symbol
_atom_site_fract_x
_atom_site_fract_y
_atom_site_fract_z
_atom_site_U_iso_or_equiv
_atom_site_adp_type
_atom_site_occupancy
_atom_site_site_symmetry_order
_atom_site_calc_flag
_atom_site_refinement_flags_posn
_atom_site_refinement_flags_adp
_atom_site_refinement_flags_occupancy
_atom_site_disorder_assembly
_atom_site_disorder_group
W2 W 1.50993(2) 0.05182(2) 0.78593(2) 0.02521(6) Uani 1 1 d . . . . .
W1 W 0.47420(2) 0.47183(2) 0.71761(2) 0.02747(6) Uani 1 1 d . . . . .
Mo2 Mo 1.02593(2) 0.04351(2) 0.67237(2) 0.01764(7) Uani 1 1 d . . . . .
Mo1 Mo 0.96435(2) 0.46948(2) 0.82838(2) 0.01907(7) Uani 1 1 d . . . . .
Cl4 Cl 0.52258(11) 0.72520(10) 0.93552(10) 0.0698(4) Uani 1 1 d . . . . .
Cl5 Cl 0.42527(12) 0.61056(12) 0.96616(15) 0.0968(7) Uani 1 1 d . . . . .
Cl3 Cl 0.56895(14) 0.89202(14) 0.54329(17) 0.0840(8) Uani 0.827(4) 1 d D U P A 1
Cl6 Cl 0.59350(17) 0.61029(16) 0.85753(14) 0.1157(8) Uani 1 1 d . . . . .
Cl2 Cl 0.47305(18) 0.7938(3) 0.54146(18) 0.1406(17) Uani 0.827(4) 1 d D U P A 1
O7 O 0.95621(18) -0.04054(17) 0.85199(15) 0.0301(6) Uani 1 1 d . . . . .
O4 O 1.04120(19) 0.55053(18) 0.64929(16) 0.0330(6) Uani 1 1 d . . . . .
N5 N 0.4970(2) 0.53848(19) 0.59156(18) 0.0239(6) Uani 1 1 d . . . . .
N21 N 0.9387(2) 0.16274(18) 0.67379(17) 0.0215(6) Uani 1 1 d . . . . .
N11 N 1.0412(2) 0.34611(19) 0.83034(18) 0.0229(6) Uani 1 1 d . . . . .
N24 N 0.9939(2) 0.16601(18) 0.50985(18) 0.0247(6) Uani 1 1 d . . . . .
N15 N 1.4961(2) -0.03266(19) 0.90756(18) 0.0255(7) Uani 1 1 d . . . . .
N23 N 1.0585(2) 0.11300(19) 0.54553(17) 0.0230(6) Uani 1 1 d . . . . .
N1 N 0.3520(2) 0.46257(19) 0.70271(18) 0.0251(7) Uani 1 1 d . . . . .
N19 N 0.91004(19) 0.03198(18) 0.64693(18) 0.0216(6) Uani 1 1 d . . . . .
N7 N 1.0799(2) 0.46600(18) 0.86535(18) 0.0221(6) Uani 1 1 d . . . . .
Cl1 Cl 0.3904(3) 0.9067(2) 0.6277(3) 0.1415(18) Uani 0.827(4) 1 d D U P A 1
O8 O 1.1341(2) -0.12810(19) 0.6639(2) 0.0433(8) Uani 1 1 d . . . . .
N12 N 1.0838(2) 0.29509(19) 0.88734(18) 0.0252(7) Uani 1 1 d . . . . .
N6 N 0.4322(2) 0.59287(19) 0.55820(19) 0.0253(7) Uani 1 1 d . . . . .
N13 N 1.63734(19) 0.05024(19) 0.80056(18) 0.0243(6) Uani 1 1 d . . . . .
N22 N 0.8910(2) 0.20856(19) 0.62010(18) 0.0244(6) Uani 1 1 d . . . . .
N9 N 0.9201(2) 0.40324(19) 0.95415(18) 0.0248(6) Uani 1 1 d . . . . .
N14 N 1.6825(2) -0.01926(19) 0.84480(19) 0.0256(7) Uani 1 1 d . . . . .
N16 N 1.5635(2) -0.09218(19) 0.93286(19) 0.0265(7) Uani 1 1 d . . . . .
N8 N 1.1127(2) 0.39554(18) 0.91986(18) 0.0238(6) Uani 1 1 d . . . . .
N10 N 0.9769(2) 0.34161(19) 0.99421(18) 0.0275(7) Uani 1 1 d . . . . .
N2 N 0.3094(2) 0.52660(19) 0.65141(19) 0.0262(7) Uani 1 1 d . . . . .
O3 O 0.8691(2) 0.64739(19) 0.8265(2) 0.0472(8) Uani 1 1 d . . . . .
N17 N 1.5901(2) -0.0597(2) 0.7661(2) 0.0319(7) Uani 1 1 d . . . . .
N20 N 0.8699(2) 0.09794(19) 0.59434(18) 0.0232(6) Uani 1 1 d . . . . .
O5 O 1.4028(2) 0.20647(19) 0.8295(2) 0.0493(8) Uani 1 1 d . . . . .
O1 O 0.5677(3) 0.3007(2) 0.7046(3) 0.0615(11) Uani 1 1 d . . . . .
N18 N 1.6475(2) -0.1153(2) 0.8097(2) 0.0309(7) Uani 1 1 d . . . . .
N3 N 0.3926(2) 0.5936(2) 0.7162(2) 0.0331(8) Uani 1 1 d . . . . .
N4 N 0.3403(2) 0.6383(2) 0.6675(2) 0.0326(8) Uani 1 1 d . . . . .
O6 O 1.5538(2) 0.1789(2) 0.6171(2) 0.0631(11) Uani 1 1 d . . . . .
C60 C 0.9808(2) -0.0110(2) 0.7863(2) 0.0233(8) Uani 1 1 d . . . . .
C12 C 0.7628(2) 0.4030(2) 0.8217(2) 0.0224(7) Uani 1 1 d . . . . .
C50 C 1.2255(2) 0.1184(2) 0.6755(2) 0.0220(7) Uani 1 1 d . . . . .
C91 C 1.0155(2) 0.5214(2) 0.7149(2) 0.0248(8) Uani 1 1 d . . . . .
C44 C 1.3387(2) 0.0530(2) 0.7478(2) 0.0233(7) Uani 1 1 d . . . . .
C17 C 0.6878(2) 0.4012(2) 0.8061(2) 0.0246(8) Uani 1 1 d . . . . .
C43 C 1.4122(3) 0.0530(2) 0.7659(2) 0.0283(8) Uani 1 1 d . . . . .
C4 C 0.6496(2) 0.4701(2) 0.7493(2) 0.0253(8) Uani 1 1 d . . . . .
C63 C 1.7513(2) -0.0035(3) 0.8498(2) 0.0304(8) Uani 1 1 d . . . . .
H63 H 1.791576 -0.041086 0.877399 0.036 Uiso 1 1 calc R . . . .
C45 C 1.2983(2) 0.1218(2) 0.6927(2) 0.0232(7) Uani 1 1 d . . . . .
C27 C 0.4643(3) 0.6260(2) 0.4819(2) 0.0333(9) Uani 1 1 d . . . . .
H27 H 0.432520 0.664512 0.446637 0.040 Uiso 1 1 calc R . . . .
C56 C 1.3052(2) -0.0195(2) 0.7866(2) 0.0237(7) Uani 1 1 d . . . . .
C1 C 0.5734(3) 0.4728(3) 0.7334(2) 0.0308(8) Uani 1 1 d . . . . .
C26 C 0.5519(3) 0.5936(3) 0.4642(2) 0.0353(9) Uani 1 1 d . . . . .
H26 H 0.590839 0.605491 0.415889 0.042 Uiso 1 1 calc R . . . .
C11 C 0.7994(2) 0.4733(2) 0.7809(2) 0.0209(7) Uani 1 1 d . . . . .
C78 C 1.0283(3) 0.1998(2) 0.4332(2) 0.0297(8) Uani 1 1 d . . . . .
C59 C 1.0943(2) -0.0652(3) 0.6656(2) 0.0287(8) Uani 1 1 d . . . . .
C5 C 0.6873(2) 0.5398(2) 0.7075(2) 0.0244(7) Uani 1 1 d . . . . .
C18 C 0.8724(2) 0.4726(2) 0.8006(2) 0.0229(7) Uani 1 1 d . . . . .
C92 C 0.9041(3) 0.5826(3) 0.8297(2) 0.0309(9) Uani 1 1 d . . . . .
C62 C 1.7519(3) 0.0777(3) 0.8072(3) 0.0321(9) Uani 1 1 d . . . . .
H62 H 1.791848 0.105569 0.800030 0.039 Uiso 1 1 calc R . . . .
C80 C 0.9531(3) 0.1679(2) 0.7912(2) 0.0306(8) Uani 1 1 d . . . . .
H80A H 1.013942 0.145106 0.776617 0.046 Uiso 1 1 calc GR . . . .
H80B H 0.924622 0.126183 0.832125 0.046 Uiso 1 1 calc GR . . . .
H80C H 0.944605 0.210798 0.808478 0.046 Uiso 1 1 calc GR . . . .
C51 C 1.1919(2) 0.0463(2) 0.7144(2) 0.0203(7) Uani 1 1 d . . . . .
C89 C 1.1184(2) 0.0464(2) 0.6954(2) 0.0223(7) Uani 1 1 d . . . . .
C49 C 1.1863(2) 0.1886(2) 0.6206(2) 0.0250(8) Uani 1 1 d . . . . .
H49 H 1.139106 0.187008 0.608547 0.030 Uiso 1 1 calc R . . . .
C6 C 0.6514(3) 0.6093(3) 0.6496(2) 0.0308(9) Uani 1 1 d . . . . .
H6 H 0.602070 0.609591 0.639475 0.037 Uiso 1 1 calc R . . . .
C13 C 0.8006(2) 0.3323(2) 0.8781(2) 0.0266(8) Uani 1 1 d . . . . .
H13 H 0.849187 0.332410 0.889063 0.032 Uiso 1 1 calc R . . . .
C38 C 1.0323(3) 0.3473(3) 0.7079(2) 0.0322(9) Uani 1 1 d . . . . .
H38A H 0.972380 0.373973 0.719971 0.048 Uiso 1 1 calc GR . . . .
H38B H 1.038091 0.305498 0.690056 0.048 Uiso 1 1 calc GR . . . .
H38C H 1.065082 0.386314 0.668272 0.048 Uiso 1 1 calc GR . . . .
C66 C 1.5365(3) -0.1351(3) 1.0079(2) 0.0350(9) Uani 1 1 d . . . . .
H66 H 1.570600 -0.178949 1.038293 0.042 Uiso 1 1 calc R . . . .
C71 C 0.8682(2) -0.0275(2) 0.6724(2) 0.0237(7) Uani 1 1 d . . . . .
C57 C 1.4423(3) 0.1507(3) 0.8145(3) 0.0353(9) Uani 1 1 d . . . . .
C10 C 0.7617(2) 0.5414(2) 0.7234(2) 0.0221(7) Uani 1 1 d . . . . .
C25 C 0.5691(3) 0.5392(3) 0.5345(2) 0.0301(8) Uani 1 1 d . . . . .
H25 H 0.623471 0.507543 0.541020 0.036 Uiso 1 1 calc R . . . .
C9 C 0.7975(2) 0.6120(2) 0.6801(2) 0.0272(8) Uani 1 1 d . . . . .
H9 H 0.845798 0.614141 0.690149 0.033 Uiso 1 1 calc R . . . .
C76 C 1.1331(3) 0.1148(2) 0.4905(2) 0.0280(8) Uani 1 1 d . . . . .
C70 C 0.8951(3) -0.1098(2) 0.7294(2) 0.0297(8) Uani 1 1 d . . . . .
H70A H 0.898498 -0.104377 0.773836 0.045 Uiso 1 1 calc GR . . . .
H70B H 0.950749 -0.136674 0.706194 0.045 Uiso 1 1 calc GR . . . .
H70C H 0.853317 -0.141393 0.744965 0.045 Uiso 1 1 calc GR . . . .
C52 C 1.2312(2) -0.0225(2) 0.7702(2) 0.0221(7) Uani 1 1 d . . . . .
C19 C 0.3117(2) 0.4020(2) 0.7310(2) 0.0287(8) Uani 1 1 d . . . . .
H19 H 0.327347 0.351056 0.767633 0.034 Uiso 1 1 calc R . . . .
C65 C 1.4496(3) -0.1034(3) 1.0328(3) 0.0386(10) Uani 1 1 d . . . . .
H65 H 1.413625 -0.121077 1.082123 0.046 Uiso 1 1 calc R . . . .
C55 C 1.3442(3) -0.0899(3) 0.8415(2) 0.0319(9) Uani 1 1 d . . . . .
H55 H 1.392855 -0.089246 0.851856 0.038 Uiso 1 1 calc R . . . .
C20 C 0.2428(3) 0.4256(3) 0.6981(3) 0.0328(9) Uani 1 1 d . . . . .
H20 H 0.204567 0.394878 0.707744 0.039 Uiso 1 1 calc R . . . .
C53 C 1.1995(3) -0.0954(2) 0.8109(2) 0.0287(8) Uani 1 1 d . . . . .
H53 H 1.151478 -0.098174 0.801048 0.034 Uiso 1 1 calc R . . . .
C64 C 1.4279(3) -0.0394(3) 0.9680(2) 0.0309(9) Uani 1 1 d . . . . .
H64 H 1.373027 -0.005714 0.966956 0.037 Uiso 1 1 calc R . . . .
C2 C 0.5325(3) 0.3650(2) 0.7101(3) 0.0356(10) Uani 1 1 d . . . . .
C77 C 1.1160(3) 0.1694(3) 0.4195(2) 0.0332(9) Uani 1 1 d . . . . .
H77 H 1.156328 0.182672 0.371979 0.040 Uiso 1 1 calc R . . . .
C28 C 1.1133(3) 0.6016(2) 0.7840(2) 0.0296(8) Uani 1 1 d . . . . .
H28A H 1.115597 0.598443 0.736610 0.044 Uiso 1 1 calc GR . . . .
H28B H 1.156345 0.629204 0.774918 0.044 Uiso 1 1 calc GR . . . .
H28C H 1.056943 0.631150 0.802936 0.044 Uiso 1 1 calc GR . . . .
C46 C 1.3278(3) 0.1959(3) 0.6548(2) 0.0312(9) Uani 1 1 d . . . . .
H46 H 1.374554 0.199227 0.666012 0.037 Uiso 1 1 calc R . . . .
C81 C 0.9160(2) 0.2013(2) 0.7231(2) 0.0240(7) Uani 1 1 d . . . . .
C29 C 1.1303(2) 0.5177(2) 0.8424(2) 0.0233(7) Uani 1 1 d . . . . .
C16 C 0.6544(3) 0.3297(3) 0.8471(2) 0.0326(9) Uani 1 1 d . . . . .
H16 H 0.605758 0.327847 0.837460 0.039 Uiso 1 1 calc R . . . .
C36 C 0.9337(3) 0.3078(2) 1.0682(2) 0.0358(10) Uani 1 1 d . . . . .
C58 C 1.5396(3) 0.1299(3) 0.6784(3) 0.0419(11) Uani 1 1 d . . . . .
C21 C 0.2442(2) 0.5045(3) 0.6481(3) 0.0319(9) Uani 1 1 d . . . . .
H21 H 0.205995 0.537400 0.617013 0.038 Uiso 1 1 calc R . . . .
C39 C 1.0656(2) 0.3098(2) 0.7788(2) 0.0249(8) Uani 1 1 d . . . . .
C73 C 0.8042(2) 0.0791(3) 0.5873(2) 0.0275(8) Uani 1 1 d . . . . .
C31 C 1.1833(3) 0.4039(2) 0.9295(2) 0.0272(8) Uani 1 1 d . . . . .
C41 C 1.1347(3) 0.2285(2) 0.8704(3) 0.0316(9) Uani 1 1 d . . . . .
C14 C 0.7663(3) 0.2652(3) 0.9157(2) 0.0322(9) Uani 1 1 d . . . . .
H14 H 0.791797 0.219711 0.951998 0.039 Uiso 1 1 calc R . . . .
C30 C 1.1964(2) 0.4804(2) 0.8811(2) 0.0282(8) Uani 1 1 d . . . . .
H30 H 1.240383 0.502968 0.875086 0.034 Uiso 1 1 calc R . . . .
C40 C 1.1244(3) 0.2359(2) 0.8025(3) 0.0327(9) Uani 1 1 d . . . . .
H40 H 1.151221 0.199044 0.777168 0.039 Uiso 1 1 calc R . . . .
C8 C 0.7619(3) 0.6767(2) 0.6241(2) 0.0318(9) Uani 1 1 d . . . . .
H8 H 0.786585 0.721927 0.595823 0.038 Uiso 1 1 calc R . . . .
C72 C 0.8012(2) 0.0001(3) 0.6367(2) 0.0291(8) Uani 1 1 d . . . . .
H72 H 0.762101 -0.028994 0.644594 0.035 Uiso 1 1 calc R . . . .
C35 C 0.8482(3) 0.3474(3) 1.0759(2) 0.0373(10) Uani 1 1 d . . . . .
H35 H 0.803401 0.336541 1.120505 0.045 Uiso 1 1 calc R . . . .
C61 C 1.6796(2) 0.1087(2) 0.7774(2) 0.0289(8) Uani 1 1 d . . . . .
H61 H 1.662993 0.162555 0.745877 0.035 Uiso 1 1 calc R . . . .
C48 C 1.2170(3) 0.2583(2) 0.5852(2) 0.0313(9) Uani 1 1 d . . . . .
H48 H 1.190393 0.303586 0.549586 0.038 Uiso 1 1 calc R . . . .
C47 C 1.2886(3) 0.2620(3) 0.6022(3) 0.0356(9) Uani 1 1 d . . . . .
H47 H 1.309187 0.309623 0.577596 0.043 Uiso 1 1 calc R . . . .
C7 C 0.6880(3) 0.6752(3) 0.6089(2) 0.0331(9) Uani 1 1 d . . . . .
H7 H 0.664039 0.719536 0.570854 0.040 Uiso 1 1 calc R . . . .
C82 C 0.8537(3) 0.2724(3) 0.7008(3) 0.0334(9) Uani 1 1 d . . . . .
H82 H 0.827364 0.310456 0.724723 0.040 Uiso 1 1 calc R . . . .
C42 C 1.1910(3) 0.1612(3) 0.9206(3) 0.0437(11) Uani 1 1 d . . . . .
H42A H 1.229499 0.183414 0.927250 0.066 Uiso 1 1 calc GR . . . .
H42B H 1.224275 0.121884 0.896616 0.066 Uiso 1 1 calc GR . . . .
H42C H 1.155324 0.135299 0.970122 0.066 Uiso 1 1 calc GR . . . .
C15 C 0.6922(3) 0.2636(3) 0.9005(2) 0.0363(9) Uani 1 1 d . . . . .
H15 H 0.669188 0.217317 0.926814 0.044 Uiso 1 1 calc R . . . .
C75 C 1.2176(3) 0.0643(3) 0.5076(3) 0.0371(10) Uani 1 1 d . . . . .
H75A H 1.214994 0.007894 0.531696 0.056 Uiso 1 1 calc GR . . . .
H75B H 1.229900 0.079978 0.541788 0.056 Uiso 1 1 calc GR . . . .
H75C H 1.262446 0.072512 0.460384 0.056 Uiso 1 1 calc GR . . . .
C83 C 0.8390(3) 0.2751(2) 0.6362(3) 0.0342(9) Uani 1 1 d . . . . .
C74 C 0.7512(3) 0.1370(3) 0.5309(3) 0.0402(10) Uani 1 1 d . . . . .
H74A H 0.787923 0.149495 0.479404 0.060 Uiso 1 1 calc GR . . . .
H74B H 0.724052 0.186265 0.541677 0.060 Uiso 1 1 calc GR . . . .
H74C H 0.707471 0.112592 0.535552 0.060 Uiso 1 1 calc GR . . . .
C90 C 1.3115(3) -0.1584(3) 0.8791(3) 0.0363(10) Uani 1 1 d . . . . .
H90 H 1.337877 -0.203616 0.914922 0.044 Uiso 1 1 calc R . . . .
C34 C 0.8417(3) 0.4071(3) 1.0040(2) 0.0300(9) Uani 1 1 d . . . . .
C33 C 0.7630(3) 0.4681(3) 0.9813(3) 0.0399(10) Uani 1 1 d . . . . .
H33A H 0.773398 0.521939 0.959684 0.060 Uiso 1 1 calc GR . . . .
H33B H 0.714866 0.463430 1.026063 0.060 Uiso 1 1 calc GR . . . .
H33C H 0.750159 0.458140 0.943666 0.060 Uiso 1 1 calc GR . . . .
O2 O 0.4201(3) 0.3937(4) 0.8986(2) 0.114(2) Uani 1 1 d . . . . .
C79 C 0.9740(3) 0.2581(3) 0.3777(2) 0.0425(11) Uani 1 1 d . . . . .
H79A H 0.938285 0.302037 0.394975 0.064 Uiso 1 1 calc GR . . . .
H79B H 0.937978 0.230111 0.375328 0.064 Uiso 1 1 calc GR . . . .
H79C H 1.011021 0.279326 0.327396 0.064 Uiso 1 1 calc GR . . . .
C54 C 1.2378(3) -0.1609(3) 0.8638(3) 0.0345(9) Uani 1 1 d . . . . .
H54 H 1.215420 -0.207511 0.890091 0.041 Uiso 1 1 calc R . . . .
C68 C 1.6532(3) -0.1664(3) 0.7268(3) 0.0456(12) Uani 1 1 d . . . . .
H68 H 1.667711 -0.200480 0.699660 0.055 Uiso 1 1 calc R . . . .
C37 C 0.9781(4) 0.2394(3) 1.1277(3) 0.0535(14) Uani 1 1 d . . . . .
H37A H 1.004972 0.193478 1.111659 0.080 Uiso 1 1 calc GR . . . .
H37B H 0.936341 0.224182 1.176395 0.080 Uiso 1 1 calc GR . . . .
H37C H 1.021500 0.256989 1.133021 0.080 Uiso 1 1 calc GR . . . .
C69 C 1.6850(3) -0.1794(3) 0.7868(3) 0.0410(11) Uani 1 1 d . . . . .
H69 H 1.725586 -0.224826 0.807771 0.049 Uiso 1 1 calc R . . . .
B2 B 1.0736(3) 0.3204(3) 0.9540(3) 0.0271(9) Uani 1 1 d . . . . .
C67 C 1.5950(3) -0.0917(3) 0.7159(3) 0.0410(11) Uani 1 1 d . . . . .
H67 H 1.563478 -0.066855 0.678782 0.049 Uiso 1 1 calc R . . . .
B4 B 0.8986(3) 0.1792(3) 0.5567(2) 0.0254(9) Uani 1 1 d . . . . .
C84 C 0.7793(4) 0.3390(3) 0.5879(3) 0.0546(14) Uani 1 1 d . . . . .
H84A H 0.742406 0.313830 0.582879 0.082 Uiso 1 1 calc GR . . . .
H84B H 0.812793 0.366240 0.537601 0.082 Uiso 1 1 calc GR . . . .
H84C H 0.744600 0.377780 0.612154 0.082 Uiso 1 1 calc GR . . . .
C32 C 1.2338(3) 0.3370(3) 0.9846(3) 0.0389(10) Uani 1 1 d . . . . .
H32A H 1.196289 0.322094 1.035760 0.058 Uiso 1 1 calc GR . . . .
H32B H 1.280087 0.355383 0.984202 0.058 Uiso 1 1 calc GR . . . .
H32C H 1.257366 0.290547 0.969232 0.058 Uiso 1 1 calc GR . . . .
C24 C 0.2996(3) 0.7092(3) 0.6785(3) 0.0503(13) Uani 1 1 d . . . . .
H24 H 0.260241 0.750361 0.651783 0.060 Uiso 1 1 calc R . . . .
B3 B 1.6546(3) -0.1004(3) 0.8772(3) 0.0284(9) Uani 1 1 d . . . . .
C22 C 0.3837(4) 0.6372(3) 0.7574(3) 0.0490(13) Uani 1 1 d . . . . .
H22 H 0.412413 0.620561 0.795399 0.059 Uiso 1 1 calc R . . . .
C3 C 0.4376(3) 0.4216(4) 0.8323(3) 0.0581(16) Uani 1 1 d . . . . .
C23 C 0.3249(4) 0.7114(3) 0.7347(3) 0.0596(16) Uani 1 1 d . . . . .
H23 H 0.307050 0.752997 0.753840 0.072 Uiso 1 1 calc R . . . .
B1 B 0.3389(3) 0.6078(3) 0.6080(3) 0.0292(9) Uani 1 1 d . . . . .
C87 C 0.5294(4) 0.6267(4) 0.9428(4) 0.0668(16) Uani 1 1 d . . . . .
H87 H 0.556748 0.587459 0.984717 0.080 Uiso 1 1 calc R . . . .
C86 C 0.4787(5) 0.8471(5) 0.5870(6) 0.104(3) Uani 1 1 d D U . . .
H86 H 0.495339 0.803237 0.633068 0.125 Uiso 0.827(4) 1 calc R . P A 1
H86A H 0.474881 0.796067 0.587297 0.125 Uiso 0.173(4) 1 calc R . P A 2
H2 H 1.106(3) 0.270(3) 0.996(2) 0.026(11) Uiso 1 1 d . . . . .
H4 H 0.855(3) 0.228(3) 0.518(2) 0.029(11) Uiso 1 1 d . . . . .
H3 H 1.696(3) -0.150(3) 0.904(3) 0.031(12) Uiso 1 1 d . . . . .
H1 H 0.295(3) 0.654(3) 0.574(3) 0.040(13) Uiso 1 1 d . . . . .
Cl9 Cl 0.96561(19) 0.14600(18) 0.98667(16) 0.0584(6) Uani 0.5 1 d . . P B -1
Cl8 Cl 0.8684(3) 0.0320(2) 1.0160(2) 0.0864(11) Uani 0.5 1 d . . P B -1
Cl7 Cl 1.0567(4) -0.0071(4) 0.9693(5) 0.135(3) Uani 0.5 1 d . . P B -1
C85 C 0.9669(14) 0.0480(9) 1.0172(10) 0.089(6) Uani 0.5 1 d . . P B -1
H85 H 0.969150 0.024365 1.071439 0.107 Uiso 0.5 1 calc R . P B -1
Cl10 Cl 0.98413(19) 0.64316(18) 0.48205(16) 0.0590(6) Uani 0.5 1 d . . P . .
Cl13 Cl 0.9209(6) 0.5068(6) 0.5443(5) 0.146(4) Uani 0.5 1 d . . P C -2
Cl11 Cl 0.8950(5) 0.5161(3) 0.5230(4) 0.099(2) Uani 0.5 1 d . . P . .
C99 C 0.9965(12) 0.5371(10) 0.5138(8) 0.080(4) Uani 0.5 1 d . . P C -1
Cl2A Cl 0.3770(9) 0.9080(9) 0.5763(14) 0.125(6) Uani 0.173(4) 1 d D U P A 2
Cl1A Cl 0.4859(13) 0.8193(12) 0.6758(10) 0.152(7) Uani 0.173(4) 1 d D U P A 2
Cl3A Cl 0.5414(15) 0.8870(12) 0.4946(8) 0.181(9) Uani 0.173(4) 1 d D U P A 2

loop_
_atom_site_aniso_label
_atom_site_aniso_U_11
_atom_site_aniso_U_22
_atom_site_aniso_U_33
_atom_site_aniso_U_23
_atom_site_aniso_U_13
_atom_site_aniso_U_12
W2 0.01796(9) 0.02955(10) 0.02854(10) -0.00610(7) -0.01019(7) -0.00711(7)
W1 0.01961(9) 0.03493(11) 0.02806(10) -0.00465(8) -0.01074(7) -0.01033(7)
Mo2 0.01523(13) 0.01910(14) 0.02077(14) -0.00747(11) -0.00757(10) -0.00275(10)
Mo1 0.01671(13) 0.02199(14) 0.02107(14) -0.00731(11) -0.00745(11) -0.00506(11)
Cl4 0.0642(9) 0.0722(10) 0.0755(10) -0.0255(8) -0.0123(7) -0.0251(8)
Cl5 0.0609(10) 0.0828(12) 0.160(2) -0.0650(13) -0.0111(11) -0.0217(9)
Cl3 0.0654(12) 0.0680(13) 0.118(2) -0.0316(13) -0.0226(12) -0.0180(10)
Cl6 0.1133(18) 0.1235(19) 0.0922(14) -0.0678(14) 0.0125(13) -0.0079(14)
Cl2 0.0888(18) 0.286(5) 0.122(2) -0.134(3) 0.0276(16) -0.106(3)
O7 0.0342(15) 0.0296(14) 0.0224(14) -0.0049(11) -0.0077(11) -0.0081(12)
O4 0.0333(15) 0.0394(16) 0.0238(15) -0.0049(12) -0.0063(12) -0.0149(13)
N5 0.0206(15) 0.0235(16) 0.0283(16) -0.0078(13) -0.0092(13) -0.0047(12)
N21 0.0231(15) 0.0190(15) 0.0247(15) -0.0080(12) -0.0087(12) -0.0043(12)
N11 0.0238(15) 0.0239(16) 0.0246(15) -0.0090(13) -0.0072(12) -0.0079(12)
N24 0.0308(17) 0.0189(15) 0.0230(15) -0.0049(12) -0.0092(13) -0.0051(13)
N15 0.0224(16) 0.0266(16) 0.0288(16) -0.0086(13) -0.0088(13) -0.0064(13)
N23 0.0237(16) 0.0247(16) 0.0222(15) -0.0070(12) -0.0073(12) -0.0074(12)
N1 0.0214(15) 0.0248(16) 0.0289(16) -0.0057(13) -0.0103(13) -0.0058(12)
N19 0.0197(15) 0.0213(15) 0.0271(15) -0.0102(13) -0.0110(12) -0.0011(12)
N7 0.0220(15) 0.0207(15) 0.0269(15) -0.0081(12) -0.0132(12) -0.0018(12)
Cl1 0.117(3) 0.099(2) 0.149(3) -0.058(2) 0.050(2) -0.028(2)
O8 0.0446(18) 0.0313(17) 0.0511(19) -0.0236(15) -0.0126(15) 0.0070(14)
N12 0.0294(17) 0.0198(15) 0.0293(16) -0.0090(13) -0.0122(13) -0.0035(13)
N6 0.0240(16) 0.0207(15) 0.0300(16) -0.0055(13) -0.0093(13) -0.0060(12)
N13 0.0177(15) 0.0251(16) 0.0305(16) -0.0074(13) -0.0099(13) -0.0046(12)
N22 0.0258(16) 0.0200(15) 0.0284(16) -0.0107(13) -0.0120(13) 0.0016(12)
N9 0.0263(16) 0.0277(16) 0.0232(15) -0.0075(13) -0.0058(13) -0.0119(13)
N14 0.0177(15) 0.0266(16) 0.0329(17) -0.0096(14) -0.0103(13) -0.0028(12)
N16 0.0237(16) 0.0238(16) 0.0306(17) -0.0063(13) -0.0093(13) -0.0058(13)
N8 0.0256(16) 0.0207(15) 0.0290(16) -0.0098(13) -0.0147(13) -0.0004(12)
N10 0.0393(19) 0.0203(15) 0.0237(16) -0.0053(13) -0.0104(14) -0.0087(14)
N2 0.0179(15) 0.0244(16) 0.0375(18) -0.0098(14) -0.0121(13) -0.0026(12)
O3 0.048(2) 0.0310(18) 0.058(2) -0.0231(15) -0.0143(16) 0.0057(15)
N17 0.0255(17) 0.044(2) 0.0313(17) -0.0140(15) -0.0049(14) -0.0157(15)
N20 0.0202(15) 0.0267(16) 0.0274(15) -0.0127(13) -0.0116(12) -0.0008(12)
O5 0.051(2) 0.0291(17) 0.065(2) -0.0186(16) -0.0256(18) 0.0083(15)
O1 0.059(2) 0.037(2) 0.089(3) -0.0120(19) -0.040(2) -0.0020(17)
N18 0.0229(16) 0.0310(18) 0.0385(19) -0.0169(15) -0.0013(14) -0.0068(14)
N3 0.0288(18) 0.0302(18) 0.043(2) -0.0212(16) -0.0016(15) -0.0069(14)
N4 0.0259(17) 0.0241(17) 0.045(2) -0.0162(15) -0.0028(15) -0.0033(13)
O6 0.049(2) 0.061(2) 0.046(2) 0.0105(19) -0.0083(17) -0.0176(18)
C60 0.0180(17) 0.0213(17) 0.036(2) -0.0129(16) -0.0137(15) 0.0003(14)
C12 0.0200(17) 0.0293(19) 0.0216(17) -0.0124(15) -0.0048(14) -0.0060(14)
C50 0.0176(17) 0.0271(19) 0.0234(17) -0.0120(15) -0.0056(14) -0.0027(14)
C91 0.0190(17) 0.0246(18) 0.038(2) -0.0132(17) -0.0139(16) -0.0031(14)
C44 0.0193(17) 0.0278(19) 0.0254(18) -0.0116(15) -0.0063(14) -0.0049(14)
C17 0.0197(18) 0.032(2) 0.0243(18) -0.0106(16) -0.0066(14) -0.0075(15)
C43 0.027(2) 0.028(2) 0.0270(19) -0.0062(16) -0.0078(16) -0.0067(16)
C4 0.0190(18) 0.033(2) 0.0259(18) -0.0116(16) -0.0062(14) -0.0066(15)
C63 0.0178(18) 0.037(2) 0.039(2) -0.0155(18) -0.0094(16) -0.0038(16)
C45 0.0204(18) 0.0266(19) 0.0262(18) -0.0102(15) -0.0082(14) -0.0059(14)
C27 0.038(2) 0.026(2) 0.033(2) -0.0028(17) -0.0117(18) -0.0112(17)
C56 0.0157(17) 0.030(2) 0.0268(18) -0.0113(16) -0.0065(14) -0.0040(14)
C1 0.030(2) 0.034(2) 0.0252(19) -0.0069(16) -0.0061(16) -0.0100(17)
C26 0.037(2) 0.039(2) 0.033(2) -0.0139(18) 0.0000(18) -0.0182(19)
C11 0.0155(16) 0.0276(19) 0.0224(17) -0.0130(15) -0.0041(13) -0.0035(14)
C78 0.046(2) 0.0208(18) 0.0252(19) -0.0088(15) -0.0087(17) -0.0102(17)
C59 0.0220(19) 0.039(2) 0.0237(18) -0.0093(16) -0.0080(15) -0.0060(17)
C5 0.0184(17) 0.031(2) 0.0250(18) -0.0104(16) -0.0076(14) -0.0037(15)
C18 0.0216(18) 0.0244(18) 0.0217(17) -0.0090(14) -0.0032(14) -0.0057(14)
C92 0.027(2) 0.038(2) 0.028(2) -0.0102(17) -0.0100(16) -0.0054(18)
C62 0.0194(19) 0.040(2) 0.043(2) -0.0198(19) -0.0053(17) -0.0100(16)
C80 0.037(2) 0.031(2) 0.031(2) -0.0141(17) -0.0112(17) -0.0089(17)
C51 0.0155(16) 0.0266(18) 0.0229(17) -0.0121(15) -0.0059(13) -0.0039(14)
C89 0.0224(18) 0.0214(18) 0.0217(17) -0.0079(14) -0.0056(14) -0.0029(14)
C49 0.0235(18) 0.0273(19) 0.0265(18) -0.0077(15) -0.0112(15) -0.0058(15)
C6 0.0234(19) 0.037(2) 0.033(2) -0.0099(18) -0.0131(16) -0.0052(16)
C13 0.0226(18) 0.031(2) 0.0286(19) -0.0114(16) -0.0093(15) -0.0051(15)
C38 0.037(2) 0.037(2) 0.031(2) -0.0172(18) -0.0094(17) -0.0102(18)
C66 0.041(2) 0.033(2) 0.029(2) -0.0056(17) -0.0105(18) -0.0118(18)
C71 0.0220(18) 0.0275(19) 0.0290(19) -0.0154(16) -0.0055(15) -0.0080(15)
C57 0.031(2) 0.032(2) 0.044(2) -0.0117(19) -0.0177(19) -0.0023(18)
C10 0.0170(17) 0.0274(19) 0.0244(17) -0.0125(15) -0.0045(14) -0.0043(14)
C25 0.0229(19) 0.033(2) 0.035(2) -0.0145(17) -0.0013(16) -0.0103(16)
C9 0.0241(19) 0.028(2) 0.033(2) -0.0118(16) -0.0099(16) -0.0060(15)
C76 0.032(2) 0.034(2) 0.0239(18) -0.0144(16) -0.0019(16) -0.0142(17)
C70 0.033(2) 0.0242(19) 0.036(2) -0.0120(17) -0.0093(17) -0.0102(16)
C52 0.0164(17) 0.0269(19) 0.0256(18) -0.0123(15) -0.0057(14) -0.0036(14)
C19 0.0240(19) 0.0254(19) 0.035(2) -0.0080(16) -0.0061(16) -0.0089(15)
C65 0.040(2) 0.048(3) 0.030(2) -0.0141(19) -0.0005(18) -0.021(2)
C55 0.024(2) 0.035(2) 0.036(2) -0.0070(18) -0.0174(17) -0.0041(16)
C20 0.024(2) 0.036(2) 0.045(2) -0.0169(19) -0.0062(17) -0.0127(17)
C53 0.0243(19) 0.031(2) 0.035(2) -0.0106(17) -0.0111(16) -0.0082(16)
C64 0.0231(19) 0.038(2) 0.033(2) -0.0168(18) -0.0005(16) -0.0110(17)
C2 0.029(2) 0.023(2) 0.054(3) -0.0072(19) -0.023(2) -0.0003(17)
C77 0.043(2) 0.034(2) 0.0256(19) -0.0129(17) 0.0003(17) -0.0187(19)
C28 0.033(2) 0.0249(19) 0.035(2) -0.0092(17) -0.0114(17) -0.0104(16)
C46 0.027(2) 0.032(2) 0.036(2) -0.0076(17) -0.0128(17) -0.0103(16)
C81 0.0260(19) 0.0209(18) 0.0296(19) -0.0122(15) -0.0068(15) -0.0065(15)
C29 0.0233(18) 0.0246(18) 0.0300(19) -0.0150(16) -0.0095(15) -0.0046(14)
C16 0.029(2) 0.037(2) 0.033(2) -0.0058(18) -0.0123(17) -0.0136(17)
C36 0.063(3) 0.022(2) 0.0236(19) -0.0085(16) -0.0063(19) -0.0158(19)
C58 0.025(2) 0.049(3) 0.045(3) -0.011(2) -0.0116(19) -0.0062(19)
C21 0.0187(18) 0.038(2) 0.043(2) -0.0158(19) -0.0132(17) -0.0037(16)
C39 0.0254(19) 0.0259(19) 0.0292(19) -0.0126(16) -0.0049(15) -0.0108(15)
C73 0.0199(18) 0.038(2) 0.032(2) -0.0217(18) -0.0105(15) 0.0006(16)
C31 0.0261(19) 0.032(2) 0.033(2) -0.0177(17) -0.0148(16) -0.0005(16)
C41 0.031(2) 0.0232(19) 0.043(2) -0.0146(17) -0.0129(18) -0.0010(16)
C14 0.035(2) 0.031(2) 0.028(2) -0.0033(17) -0.0134(17) -0.0089(17)
C30 0.0241(19) 0.034(2) 0.037(2) -0.0187(18) -0.0115(16) -0.0067(16)
C40 0.036(2) 0.027(2) 0.040(2) -0.0177(18) -0.0092(18) -0.0069(17)
C8 0.035(2) 0.025(2) 0.035(2) -0.0069(17) -0.0109(17) -0.0088(17)
C72 0.0226(19) 0.037(2) 0.039(2) -0.0215(18) -0.0085(16) -0.0086(16)
C35 0.053(3) 0.033(2) 0.026(2) -0.0151(17) 0.0071(19) -0.021(2)
C61 0.0213(19) 0.028(2) 0.037(2) -0.0104(17) -0.0047(16) -0.0091(15)
C48 0.032(2) 0.027(2) 0.032(2) -0.0054(17) -0.0134(17) -0.0048(16)
C47 0.037(2) 0.031(2) 0.039(2) -0.0061(18) -0.0107(19) -0.0157(18)
C7 0.032(2) 0.030(2) 0.032(2) -0.0052(17) -0.0147(17) -0.0013(17)
C82 0.038(2) 0.028(2) 0.041(2) -0.0228(18) -0.0117(18) 0.0020(17)
C42 0.046(3) 0.031(2) 0.055(3) -0.018(2) -0.026(2) 0.007(2)
C15 0.038(2) 0.036(2) 0.035(2) -0.0055(18) -0.0096(18) -0.0191(19)
C75 0.024(2) 0.056(3) 0.037(2) -0.026(2) -0.0017(17) -0.0097(19)
C83 0.036(2) 0.025(2) 0.041(2) -0.0146(18) -0.0172(19) 0.0059(17)
C74 0.029(2) 0.052(3) 0.047(3) -0.022(2) -0.022(2) 0.0034(19)
C90 0.033(2) 0.029(2) 0.042(2) -0.0014(18) -0.0223(19) -0.0032(17)
C34 0.034(2) 0.036(2) 0.0285(19) -0.0192(17) 0.0014(16) -0.0170(17)
C33 0.028(2) 0.060(3) 0.039(2) -0.028(2) -0.0013(18) -0.014(2)
O2 0.047(2) 0.200(6) 0.034(2) 0.015(3) -0.0118(19) -0.034(3)
C79 0.062(3) 0.030(2) 0.027(2) -0.0039(18) -0.014(2) -0.006(2)
C54 0.037(2) 0.025(2) 0.039(2) -0.0028(17) -0.0162(19) -0.0095(17)
C68 0.047(3) 0.047(3) 0.053(3) -0.035(2) 0.006(2) -0.019(2)
C37 0.087(4) 0.025(2) 0.026(2) -0.0012(18) -0.007(2) -0.003(2)
C69 0.031(2) 0.029(2) 0.058(3) -0.023(2) 0.005(2) -0.0073(18)
B2 0.034(2) 0.021(2) 0.027(2) -0.0071(17) -0.0139(18) -0.0036(17)
C67 0.037(2) 0.055(3) 0.042(2) -0.028(2) -0.0010(19) -0.018(2)
B4 0.028(2) 0.023(2) 0.026(2) -0.0086(17) -0.0137(18) 0.0004(17)
C84 0.060(3) 0.041(3) 0.064(3) -0.029(3) -0.037(3) 0.023(2)
C32 0.038(2) 0.038(2) 0.048(3) -0.015(2) -0.028(2) 0.0009(19)
C24 0.042(3) 0.035(3) 0.062(3) -0.026(2) 0.012(2) -0.011(2)
B3 0.022(2) 0.024(2) 0.036(2) -0.0077(18) -0.0103(18) -0.0016(17)
C22 0.054(3) 0.062(3) 0.042(3) -0.031(2) 0.007(2) -0.030(3)
C3 0.028(2) 0.087(4) 0.042(3) -0.001(3) -0.015(2) -0.017(3)
C23 0.066(4) 0.055(3) 0.061(3) -0.040(3) 0.020(3) -0.029(3)
B1 0.022(2) 0.022(2) 0.039(2) -0.0075(19) -0.0113(19) -0.0019(17)
C87 0.059(4) 0.071(4) 0.064(4) -0.029(3) -0.010(3) -0.009(3)
C86 0.072(5) 0.114(6) 0.134(7) -0.071(6) 0.005(5) -0.026(5)
Cl9 0.0574(15) 0.0650(17) 0.0523(14) -0.0098(12) -0.0194(12) -0.0224(13)
Cl8 0.113(3) 0.080(2) 0.084(2) -0.0385(19) -0.005(2) -0.050(2)
Cl7 0.112(4) 0.135(5) 0.202(7) -0.118(5) -0.087(4) 0.049(4)
C85 0.163(19) 0.057(9) 0.085(10) -0.026(8) -0.082(12) -0.013(10)
Cl10 0.0603(16) 0.0610(16) 0.0533(14) -0.0115(12) -0.0220(12) -0.0148(13)
Cl13 0.136(6) 0.151(6) 0.150(7) -0.099(5) -0.062(5) 0.056(5)
Cl11 0.152(6) 0.064(3) 0.093(3) -0.027(2) -0.024(3) -0.047(3)
C99 0.101(12) 0.082(10) 0.060(8) -0.015(7) -0.029(8) -0.029(9)
Cl2A 0.090(9) 0.066(7) 0.201(17) -0.041(10) -0.048(11) 0.007(6)
Cl1A 0.159(15) 0.161(16) 0.187(17) -0.070(13) -0.077(13) -0.049(12)
Cl3A 0.233(19) 0.163(15) 0.101(10) -0.076(11) -0.022(12) 0.024(14)

loop_
_atom_type_symbol
_atom_type_description
_atom_type_scat_dispersion_real
_atom_type_scat_dispersion_imag
_atom_type_scat_source
C C 0.0181 0.0091 'International Tables Vol C Tables 4.2.6.8 and 6.1.1.4'
H H 0.0000 0.0000 'International Tables Vol C Tables 4.2.6.8 and 6.1.1.4'
B B 0.0090 0.0039 'International Tables Vol C Tables 4.2.6.8 and 6.1.1.4'
Cl Cl 0.3639 0.7018 'International Tables Vol C Tables 4.2.6.8 and 6.1.1.4'
Mo Mo -0.0483 2.7339 'International Tables Vol C Tables 4.2.6.8 and 6.1.1.4'
N N 0.0311 0.0180 'International Tables Vol C Tables 4.2.6.8 and 6.1.1.4'
O O 0.0492 0.0322 'International Tables Vol C Tables 4.2.6.8 and 6.1.1.4'
W W -5.4734 5.5774 'International Tables Vol C Tables 4.2.6.8 and 6.1.1.4'

loop_
_exptl_crystal_face_index_h
_exptl_crystal_face_index_k
_exptl_crystal_face_index_l
_exptl_crystal_face_perp_dist
1 -1 -11 0.0331
-1 1 11 0.0331
-6 6 6 0.0332
6 -6 -4 0.0445
-3 -12 -5 0.0379
3 12 5 0.0379
-9 4 -2 0.0495
9 -4 2 0.0495

loop_
_geom_angle_atom_site_label_1
_geom_angle_atom_site_label_2
_geom_angle_atom_site_label_3
_geom_angle
_geom_angle_site_symmetry_1
_geom_angle_site_symmetry_3
_geom_angle_publ_flag
N15 W2 N13 81.86(11) . . ?
N17 W2 N15 81.33(12) . . ?
N17 W2 N13 79.84(12) . . ?
C43 W2 N15 101.85(14) . . ?
C43 W2 N13 175.15(15) . . ?
C43 W2 N17 97.54(15) . . ?
C43 W2 C57 87.79(17) . . ?
C43 W2 C58 87.52(18) . . ?
C57 W2 N15 93.60(15) . . ?
C57 W2 N13 95.13(14) . . ?
C57 W2 N17 173.28(15) . . ?
C58 W2 N15 170.61(15) . . ?
C58 W2 N13 88.81(15) . . ?
C58 W2 N17 98.11(17) . . ?
C58 W2 C57 86.17(19) . . ?
N5 W1 N1 82.06(11) . . ?
N5 W1 N3 80.58(13) . . ?
N3 W1 N1 80.86(12) . . ?
C1 W1 N5 100.42(15) . . ?
C1 W1 N1 176.53(15) . . ?
C1 W1 N3 101.87(16) . . ?
C1 W1 C2 87.45(18) . . ?
C1 W1 C3 84.93(19) . . ?
C2 W1 N5 94.85(16) . . ?
C2 W1 N1 89.94(15) . . ?
C2 W1 N3 170.19(15) . . ?
C2 W1 C3 91.0(2) . . ?
C3 W1 N5 172.20(18) . . ?
C3 W1 N1 92.84(17) . . ?
C3 W1 N3 92.8(2) . . ?
N21 Mo2 N23 82.28(11) . . ?
N21 Mo2 N19 81.58(11) . . ?
N23 Mo2 N19 82.80(11) . . ?
C60 Mo2 N21 91.93(13) . . ?
C60 Mo2 N23 172.58(13) . . ?
C60 Mo2 N19 91.80(13) . . ?
C60 Mo2 C59 89.65(15) . . ?
C59 Mo2 N21 172.87(13) . . ?
C59 Mo2 N23 95.54(14) . . ?
C59 Mo2 N19 91.42(13) . . ?
C89 Mo2 N21 101.10(14) . . ?
C89 Mo2 N23 99.30(14) . . ?
C89 Mo2 N19 176.77(14) . . ?
C89 Mo2 C60 86.33(15) . . ?
C89 Mo2 C59 85.94(16) . . ?
N11 Mo1 N7 81.51(11) . . ?
N9 Mo1 N11 82.74(12) . . ?
N9 Mo1 N7 81.66(11) . . ?
C91 Mo1 N11 92.45(13) . . ?
C91 Mo1 N7 94.79(13) . . ?
C91 Mo1 N9 174.37(14) . . ?
C91 Mo1 C92 87.95(16) . . ?
C18 Mo1 N11 99.00(14) . . ?
C18 Mo1 N7 179.13(14) . . ?
C18 Mo1 N9 97.69(14) . . ?
C18 Mo1 C91 85.90(15) . . ?
C18 Mo1 C92 86.76(16) . . ?
C92 Mo1 N11 174.24(14) . . ?
C92 Mo1 N7 92.73(14) . . ?
C92 Mo1 N9 96.55(14) . . ?
N6 N5 W1 122.0(2) . . ?
C25 N5 W1 131.7(3) . . ?
C25 N5 N6 106.3(3) . . ?
N22 N21 Mo2 120.5(2) . . ?
C81 N21 Mo2 132.1(3) . . ?
C81 N21 N22 107.2(3) . . ?
N12 N11 Mo1 120.8(2) . . ?
C39 N11 Mo1 132.0(3) . . ?
C39 N11 N12 106.7(3) . . ?
N23 N24 B4 120.9(3) . . ?
C78 N24 N23 109.6(3) . . ?
C78 N24 B4 129.5(3) . . ?
N16 N15 W2 122.2(2) . . ?
C64 N15 W2 131.2(3) . . ?
C64 N15 N16 106.6(3) . . ?
N24 N23 Mo2 119.9(2) . . ?
C76 N23 Mo2 133.1(3) . . ?
C76 N23 N24 107.0(3) . . ?
N2 N1 W1 120.0(2) . . ?
C19 N1 W1 133.0(3) . . ?
C19 N1 N2 106.8(3) . . ?
N20 N19 Mo2 118.7(2) . . ?
C71 N19 Mo2 134.7(3) . . ?
C71 N19 N20 106.7(3) . . ?
N8 N7 Mo1 118.9(2) . . ?
C29 N7 Mo1 134.4(2) . . ?
C29 N7 N8 106.5(3) . . ?
N11 N12 B2 120.2(3) . . ?
C41 N12 N11 109.5(3) . . ?
C41 N12 B2 130.2(3) . . ?
N5 N6 B1 120.3(3) . . ?
C27 N6 N5 109.6(3) . . ?
C27 N6 B1 130.1(3) . . ?
N14 N13 W2 120.4(2) . . ?
C61 N13 W2 132.7(3) . . ?
C61 N13 N14 106.7(3) . . ?
N21 N22 B4 120.5(3) . . ?
C83 N22 N21 109.3(3) . . ?
C83 N22 B4 130.1(3) . . ?
N10 N9 Mo1 120.5(2) . . ?
C34 N9 Mo1 132.3(3) . . ?
C34 N9 N10 107.1(3) . . ?
N13 N14 B3 120.5(3) . . ?
C63 N14 N13 109.5(3) . . ?
C63 N14 B3 129.9(3) . . ?
N15 N16 B3 120.4(3) . . ?
C66 N16 N15 109.5(3) . . ?
C66 N16 B3 130.1(4) . . ?
N7 N8 B2 120.0(3) . . ?
C31 N8 N7 109.8(3) . . ?
C31 N8 B2 129.9(3) . . ?
N9 N10 B2 120.9(3) . . ?
C36 N10 N9 109.3(3) . . ?
C36 N10 B2 129.8(4) . . ?
N1 N2 B1 120.6(3) . . ?
C21 N2 N1 109.1(3) . . ?
C21 N2 B1 130.4(3) . . ?
N18 N17 W2 122.9(2) . . ?
C67 N17 W2 131.6(3) . . ?
C67 N17 N18 105.5(4) . . ?
N19 N20 B4 120.4(3) . . ?
C73 N20 N19 109.7(3) . . ?
C73 N20 B4 129.8(3) . . ?
N17 N18 B3 119.6(3) . . ?
C69 N18 N17 109.8(4) . . ?
C69 N18 B3 130.5(4) . . ?
N4 N3 W1 121.7(3) . . ?
C22 N3 W1 131.1(4) . . ?
C22 N3 N4 107.2(4) . . ?
N3 N4 B1 120.7(3) . . ?
C24 N4 N3 109.0(4) . . ?
C24 N4 B1 130.2(4) . . ?
O7 C60 Mo2 177.6(3) . . ?
C17 C12 C13 118.4(3) . . ?
C11 C12 C17 120.5(3) . . ?
C11 C12 C13 121.1(3) . . ?
C45 C50 C51 120.3(3) . . ?
C49 C50 C45 118.7(3) . . ?
C49 C50 C51 121.1(3) . . ?
O4 C91 Mo1 176.4(3) . . ?
C43 C44 C45 122.2(3) . . ?
C43 C44 C56 118.2(3) . . ?
C45 C44 C56 119.6(3) . . ?
C4 C17 C12 119.7(3) . . ?
C16 C17 C12 118.6(4) . . ?
C16 C17 C4 121.6(3) . . ?
C44 C43 W2 177.6(3) . . ?
C17 C4 C5 119.7(3) . . ?
C1 C4 C17 122.1(4) . . ?
C1 C4 C5 118.2(3) . . ?
N14 C63 H63 125.7 . . ?
N14 C63 C62 108.5(4) . . ?
C62 C63 H63 125.7 . . ?
C44 C45 C50 120.1(3) . . ?
C44 C45 C46 121.3(3) . . ?
C46 C45 C50 118.5(3) . . ?
N6 C27 H27 125.6 . . ?
N6 C27 C26 108.7(4) . . ?
C26 C27 H27 125.6 . . ?
C52 C56 C44 120.2(3) . . ?
C55 C56 C44 121.4(3) . . ?
C55 C56 C52 118.4(3) . . ?
C4 C1 W1 177.1(3) . . ?
C27 C26 H26 127.7 . . ?
C27 C26 C25 104.6(4) . . ?
C25 C26 H26 127.7 . . ?
C18 C11 C12 118.0(3) . . ?
C10 C11 C12 119.5(3) . . ?
C10 C11 C18 122.5(3) . . ?
N24 C78 C77 107.7(4) . . ?
N24 C78 C79 122.6(4) . . ?
C77 C78 C79 129.7(4) . . ?
O8 C59 Mo2 177.8(3) . . ?
C6 C5 C4 121.2(3) . . ?
C6 C5 C10 118.5(3) . . ?
C10 C5 C4 120.4(3) . . ?
C11 C18 Mo1 178.3(3) . . ?
O3 C92 Mo1 176.0(4) . . ?
C63 C62 H62 127.6 . . ?
C63 C62 C61 104.8(3) . . ?
C61 C62 H62 127.6 . . ?
H80A C80 H80B 109.5 . . ?
H80A C80 H80C 109.5 . . ?
H80B C80 H80C 109.5 . . ?
C81 C80 H80A 109.5 . . ?
C81 C80 H80B 109.5 . . ?
C81 C80 H80C 109.5 . . ?
C50 C51 C89 117.9(3) . . ?
C52 C51 C50 120.0(3) . . ?
C52 C51 C89 122.1(3) . . ?
C51 C89 Mo2 178.4(3) . . ?
C50 C49 H49 119.6 . . ?
C48 C49 C50 120.9(3) . . ?
C48 C49 H49 119.6 . . ?
C5 C6 H6 119.4 . . ?
C7 C6 C5 121.3(4) . . ?
C7 C6 H6 119.4 . . ?
C12 C13 H13 119.6 . . ?
C14 C13 C12 120.8(4) . . ?
C14 C13 H13 119.6 . . ?
H38A C38 H38B 109.5 . . ?
H38A C38 H38C 109.5 . . ?
H38B C38 H38C 109.5 . . ?
C39 C38 H38A 109.5 . . ?
C39 C38 H38B 109.5 . . ?
C39 C38 H38C 109.5 . . ?
N16 C66 H66 125.7 . . ?
N16 C66 C65 108.6(4) . . ?
C65 C66 H66 125.7 . . ?
N19 C71 C70 122.1(3) . . ?
N19 C71 C72 109.7(3) . . ?
C72 C71 C70 128.2(3) . . ?
O5 C57 W2 178.2(4) . . ?
C11 C10 C5 120.1(3) . . ?
C11 C10 C9 121.3(3) . . ?
C9 C10 C5 118.6(3) . . ?
N5 C25 C26 110.8(4) . . ?
N5 C25 H25 124.6 . . ?
C26 C25 H25 124.6 . . ?
C10 C9 H9 119.5 . . ?
C8 C9 C10 120.9(4) . . ?
C8 C9 H9 119.5 . . ?
N23 C76 C77 109.0(4) . . ?
N23 C76 C75 122.3(4) . . ?
C77 C76 C75 128.7(4) . . ?
C71 C70 H70A 109.5 . . ?
C71 C70 H70B 109.5 . . ?
C71 C70 H70C 109.5 . . ?
H70A C70 H70B 109.5 . . ?
H70A C70 H70C 109.5 . . ?
H70B C70 H70C 109.5 . . ?
C51 C52 C56 119.8(3) . . ?
C51 C52 C53 122.0(3) . . ?
C53 C52 C56 118.3(3) . . ?
N1 C19 H19 124.8 . . ?
N1 C19 C20 110.5(4) . . ?
C20 C19 H19 124.8 . . ?
C66 C65 H65 127.7 . . ?
C66 C65 C64 104.6(4) . . ?
C64 C65 H65 127.7 . . ?
C56 C55 H55 119.4 . . ?
C90 C55 C56 121.3(4) . . ?
C90 C55 H55 119.4 . . ?
C19 C20 H20 127.8 . . ?
C21 C20 C19 104.5(3) . . ?
C21 C20 H20 127.8 . . ?
C52 C53 H53 119.3 . . ?
C54 C53 C52 121.5(4) . . ?
C54 C53 H53 119.3 . . ?
N15 C64 C65 110.7(4) . . ?
N15 C64 H64 124.6 . . ?
C65 C64 H64 124.6 . . ?
O1 C2 W1 179.1(4) . . ?
C78 C77 C76 106.7(4) . . ?
C78 C77 H77 126.6 . . ?
C76 C77 H77 126.6 . . ?
H28A C28 H28B 109.5 . . ?
H28A C28 H28C 109.5 . . ?
H28B C28 H28C 109.5 . . ?
C29 C28 H28A 109.5 . . ?
C29 C28 H28B 109.5 . . ?
C29 C28 H28C 109.5 . . ?
C45 C46 H46 119.4 . . ?
C47 C46 C45 121.2(4) . . ?
C47 C46 H46 119.4 . . ?
N21 C81 C80 122.5(3) . . ?
N21 C81 C82 109.3(3) . . ?
C82 C81 C80 128.2(3) . . ?
N7 C29 C28 121.7(3) . . ?
N7 C29 C30 109.7(3) . . ?
C30 C29 C28 128.6(3) . . ?
C17 C16 H16 119.4 . . ?
C15 C16 C17 121.2(4) . . ?
C15 C16 H16 119.4 . . ?
N10 C36 C35 108.0(4) . . ?
N10 C36 C37 122.4(4) . . ?
C35 C36 C37 129.6(4) . . ?
O6 C58 W2 176.1(5) . . ?
N2 C21 C20 109.2(4) . . ?
N2 C21 H21 125.4 . . ?
C20 C21 H21 125.4 . . ?
N11 C39 C38 122.5(4) . . ?
N11 C39 C40 109.5(3) . . ?
C40 C39 C38 128.1(4) . . ?
N20 C73 C72 107.7(3) . . ?
N20 C73 C74 122.4(4) . . ?
C72 C73 C74 129.9(4) . . ?
N8 C31 C30 107.7(3) . . ?
N8 C31 C32 122.2(4) . . ?
C30 C31 C32 130.1(4) . . ?
N12 C41 C40 108.0(4) . . ?
N12 C41 C42 122.9(4) . . ?
C40 C41 C42 129.0(4) . . ?
C13 C14 H14 119.6 . . ?
C13 C14 C15 120.8(4) . . ?
C15 C14 H14 119.6 . . ?
C29 C30 H30 126.8 . . ?
C31 C30 C29 106.3(3) . . ?
C31 C30 H30 126.8 . . ?
C39 C40 H40 126.9 . . ?
C41 C40 C39 106.3(4) . . ?
C41 C40 H40 126.9 . . ?
C9 C8 H8 119.8 . . ?
C9 C8 C7 120.4(4) . . ?
C7 C8 H8 119.8 . . ?
C71 C72 H72 126.9 . . ?
C73 C72 C71 106.3(3) . . ?
C73 C72 H72 126.9 . . ?
C36 C35 H35 126.8 . . ?
C36 C35 C34 106.5(4) . . ?
C34 C35 H35 126.8 . . ?
N13 C61 C62 110.5(4) . . ?
N13 C61 H61 124.8 . . ?
C62 C61 H61 124.8 . . ?
C49 C48 H48 119.7 . . ?
C49 C48 C47 120.6(4) . . ?
C47 C48 H48 119.7 . . ?
C46 C47 C48 120.1(4) . . ?
C46 C47 H47 120.0 . . ?
C48 C47 H47 120.0 . . ?
C6 C7 C8 120.4(4) . . ?
C6 C7 H7 119.8 . . ?
C8 C7 H7 119.8 . . ?
C81 C82 H82 126.9 . . ?
C83 C82 C81 106.3(3) . . ?
C83 C82 H82 126.9 . . ?
C41 C42 H42A 109.5 . . ?
C41 C42 H42B 109.5 . . ?
C41 C42 H42C 109.5 . . ?
H42A C42 H42B 109.5 . . ?
H42A C42 H42C 109.5 . . ?
H42B C42 H42C 109.5 . . ?
C16 C15 C14 120.2(4) . . ?
C16 C15 H15 119.9 . . ?
C14 C15 H15 119.9 . . ?
C76 C75 H75A 109.5 . . ?
C76 C75 H75B 109.5 . . ?
C76 C75 H75C 109.5 . . ?
H75A C75 H75B 109.5 . . ?
H75A C75 H75C 109.5 . . ?
H75B C75 H75C 109.5 . . ?
N22 C83 C82 107.9(4) . . ?
N22 C83 C84 123.2(4) . . ?
C82 C83 C84 128.9(4) . . ?
C73 C74 H74A 109.5 . . ?
C73 C74 H74B 109.5 . . ?
C73 C74 H74C 109.5 . . ?
H74A C74 H74B 109.5 . . ?
H74A C74 H74C 109.5 . . ?
H74B C74 H74C 109.5 . . ?
C55 C90 H90 119.9 . . ?
C55 C90 C54 120.3(4) . . ?
C54 C90 H90 119.9 . . ?
N9 C34 C35 109.1(4) . . ?
N9 C34 C33 122.6(4) . . ?
C35 C34 C33 128.2(4) . . ?
C34 C33 H33A 109.5 . . ?
C34 C33 H33B 109.5 . . ?
C34 C33 H33C 109.5 . . ?
H33A C33 H33B 109.5 . . ?
H33A C33 H33C 109.5 . . ?
H33B C33 H33C 109.5 . . ?
C78 C79 H79A 109.5 . . ?
C78 C79 H79B 109.5 . . ?
C78 C79 H79C 109.5 . . ?
H79A C79 H79B 109.5 . . ?
H79A C79 H79C 109.5 . . ?
H79B C79 H79C 109.5 . . ?
C53 C54 C90 120.2(4) . . ?
C53 C54 H54 119.9 . . ?
C90 C54 H54 119.9 . . ?
C69 C68 H68 127.5 . . ?
C69 C68 C67 105.0(4) . . ?
C67 C68 H68 127.5 . . ?
C36 C37 H37A 109.5 . . ?
C36 C37 H37B 109.5 . . ?
C36 C37 H37C 109.5 . . ?
H37A C37 H37B 109.5 . . ?
H37A C37 H37C 109.5 . . ?
H37B C37 H37C 109.5 . . ?
N18 C69 C68 108.5(4) . . ?
N18 C69 H69 125.7 . . ?
C68 C69 H69 125.7 . . ?
N12 B2 N8 108.0(3) . . ?
N12 B2 N10 109.8(3) . . ?
N12 B2 H2 109(2) . . ?
N8 B2 N10 109.9(3) . . ?
N8 B2 H2 112(2) . . ?
N10 B2 H2 108(2) . . ?
N17 C67 C68 111.1(4) . . ?
N17 C67 H67 124.4 . . ?
C68 C67 H67 124.4 . . ?
N24 B4 H4 111(2) . . ?
N22 B4 N24 109.3(3) . . ?
N22 B4 H4 108(2) . . ?
N20 B4 N24 108.9(3) . . ?
N20 B4 N22 109.5(3) . . ?
N20 B4 H4 110(2) . . ?
C83 C84 H84A 109.5 . . ?
C83 C84 H84B 109.5 . . ?
C83 C84 H84C 109.5 . . ?
H84A C84 H84B 109.5 . . ?
H84A C84 H84C 109.5 . . ?
H84B C84 H84C 109.5 . . ?
C31 C32 H32A 109.5 . . ?
C31 C32 H32B 109.5 . . ?
C31 C32 H32C 109.5 . . ?
H32A C32 H32B 109.5 . . ?
H32A C32 H32C 109.5 . . ?
H32B C32 H32C 109.5 . . ?
N4 C24 H24 125.3 . . ?
N4 C24 C23 109.4(5) . . ?
C23 C24 H24 125.3 . . ?
N14 B3 N16 108.3(3) . . ?
N14 B3 N18 108.6(3) . . ?
N14 B3 H3 115(3) . . ?
N16 B3 H3 110(3) . . ?
N18 B3 N16 107.7(3) . . ?
N18 B3 H3 107(3) . . ?
N3 C22 H22 125.1 . . ?
N3 C22 C23 109.7(5) . . ?
C23 C22 H22 125.1 . . ?
O2 C3 W1 176.3(5) . . ?
C24 C23 C22 104.7(4) . . ?
C24 C23 H23 127.6 . . ?
C22 C23 H23 127.6 . . ?
N6 B1 N2 109.0(3) . . ?
N6 B1 N4 107.4(3) . . ?
N6 B1 H1 112(3) . . ?
N2 B1 N4 108.8(3) . . ?
N2 B1 H1 112(3) . . ?
N4 B1 H1 108(3) . . ?
Cl4 C87 Cl5 110.3(4) . . ?
Cl4 C87 H87 108.1 . . ?
Cl5 C87 H87 108.1 . . ?
Cl6 C87 Cl4 111.0(4) . . ?
Cl6 C87 Cl5 111.1(4) . . ?
Cl6 C87 H87 108.1 . . ?
Cl3 C86 H86 101.0 . . ?
Cl2 C86 Cl3 114.1(4) . . ?
Cl2 C86 Cl1 123.5(5) . . ?
Cl2 C86 H86 101.0 . . ?
Cl1 C86 Cl3 111.6(4) . . ?
Cl1 C86 H86 101.0 . . ?
Cl2A C86 H86A 101.6 . . ?
Cl1A C86 H86A 101.6 . . ?
Cl1A C86 Cl2A 110.4(12) . . ?
Cl1A C86 Cl3A 136.4(13) . . ?
Cl3A C86 H86A 101.6 . . ?
Cl3A C86 Cl2A 100.4(13) . . ?
Cl9 C85 Cl8 112.2(10) . . ?
Cl9 C85 Cl7 114.7(13) . . ?
Cl9 C85 H85 106.5 . . ?
Cl8 C85 H85 106.5 . . ?
Cl7 C85 Cl8 109.8(9) . . ?
Cl7 C85 H85 106.5 . . ?
Cl10 C99 Cl11 108.9(10) . . ?

loop_
_geom_bond_atom_site_label_1
_geom_bond_atom_site_label_2
_geom_bond_distance
_geom_bond_site_symmetry_2
_geom_bond_publ_flag
W2 N15 2.211(3) . ?
W2 N13 2.279(3) . ?
W2 N17 2.183(4) . ?
W2 C43 1.838(4) . ?
W2 C57 2.020(4) . ?
W2 C58 1.985(5) . ?
W1 N5 2.208(3) . ?
W1 N1 2.278(3) . ?
W1 N3 2.220(3) . ?
W1 C1 1.834(4) . ?
W1 C2 1.952(4) . ?
W1 C3 1.991(5) . ?
Mo2 N21 2.222(3) . ?
Mo2 N23 2.228(3) . ?
Mo2 N19 2.306(3) . ?
Mo2 C60 2.003(4) . ?
Mo2 C59 2.007(4) . ?
Mo2 C89 1.816(4) . ?
Mo1 N11 2.222(3) . ?
Mo1 N7 2.310(3) . ?
Mo1 N9 2.216(3) . ?
Mo1 C91 2.006(4) . ?
Mo1 C18 1.817(4) . ?
Mo1 C92 2.021(4) . ?
Cl4 C87 1.757(7) . ?
Cl5 C87 1.757(7) . ?
Cl3 C86 1.760(7) . ?
Cl6 C87 1.748(6) . ?
Cl2 C86 1.666(8) . ?
O7 C60 1.147(5) . ?
O4 C91 1.148(5) . ?
N5 N6 1.361(4) . ?
N5 C25 1.333(5) . ?
N21 N22 1.371(4) . ?
N21 C81 1.343(5) . ?
N11 N12 1.375(4) . ?
N11 C39 1.346(5) . ?
N24 N23 1.375(4) . ?
N24 C78 1.351(5) . ?
N24 B4 1.544(5) . ?
N15 N16 1.360(4) . ?
N15 C64 1.327(5) . ?
N23 C76 1.340(5) . ?
N1 N2 1.365(4) . ?
N1 C19 1.331(5) . ?
N19 N20 1.373(4) . ?
N19 C71 1.340(5) . ?
N7 N8 1.379(4) . ?
N7 C29 1.337(5) . ?
Cl1 C86 1.709(7) . ?
O8 C59 1.148(5) . ?
N12 C41 1.356(5) . ?
N12 B2 1.537(5) . ?
N6 C27 1.338(5) . ?
N6 B1 1.540(5) . ?
N13 N14 1.360(4) . ?
N13 C61 1.340(5) . ?
N22 C83 1.353(5) . ?
N22 B4 1.540(5) . ?
N9 N10 1.370(5) . ?
N9 C34 1.343(5) . ?
N14 C63 1.350(5) . ?
N14 B3 1.539(5) . ?
N16 C66 1.337(5) . ?
N16 B3 1.545(5) . ?
N8 C31 1.353(5) . ?
N8 B2 1.540(5) . ?
N10 C36 1.350(5) . ?
N10 B2 1.541(6) . ?
N2 C21 1.343(5) . ?
N2 B1 1.540(5) . ?
O3 C92 1.139(5) . ?
N17 N18 1.380(5) . ?
N17 C67 1.345(6) . ?
N20 C73 1.352(5) . ?
N20 B4 1.538(5) . ?
O5 C57 1.132(5) . ?
O1 C2 1.182(6) . ?
N18 C69 1.346(5) . ?
N18 B3 1.545(6) . ?
N3 N4 1.351(5) . ?
N3 C22 1.339(6) . ?
N4 C24 1.346(6) . ?
N4 B1 1.542(6) . ?
O6 C58 1.158(6) . ?
C12 C17 1.433(5) . ?
C12 C11 1.428(5) . ?
C12 C13 1.433(5) . ?
C50 C45 1.429(5) . ?
C50 C51 1.430(5) . ?
C50 C49 1.424(5) . ?
C44 C43 1.423(5) . ?
C44 C45 1.424(5) . ?
C44 C56 1.435(5) . ?
C17 C4 1.426(5) . ?
C17 C16 1.419(6) . ?
C4 C1 1.421(5) . ?
C4 C5 1.430(5) . ?
C63 H63 0.9300 . ?
C63 C62 1.380(6) . ?
C45 C46 1.425(5) . ?
C27 H27 0.9300 . ?
C27 C26 1.376(6) . ?
C56 C52 1.435(5) . ?
C56 C55 1.423(5) . ?
C26 H26 0.9300 . ?
C26 C25 1.384(6) . ?
C11 C18 1.427(5) . ?
C11 C10 1.424(5) . ?
C78 C77 1.369(6) . ?
C78 C79 1.499(6) . ?
C5 C6 1.426(5) . ?
C5 C10 1.427(5) . ?
C62 H62 0.9300 . ?
C62 C61 1.391(6) . ?
C80 H80A 0.9600 . ?
C80 H80B 0.9600 . ?
C80 H80C 0.9600 . ?
C80 C81 1.495(5) . ?
C51 C89 1.432(5) . ?
C51 C52 1.423(5) . ?
C49 H49 0.9300 . ?
C49 C48 1.368(6) . ?
C6 H6 0.9300 . ?
C6 C7 1.362(6) . ?
C13 H13 0.9300 . ?
C13 C14 1.359(6) . ?
C38 H38A 0.9600 . ?
C38 H38B 0.9600 . ?
C38 H38C 0.9600 . ?
C38 C39 1.497(5) . ?
C66 H66 0.9300 . ?
C66 C65 1.378(6) . ?
C71 C70 1.490(5) . ?
C71 C72 1.391(5) . ?
C10 C9 1.427(5) . ?
C25 H25 0.9300 . ?
C9 H9 0.9300 . ?
C9 C8 1.369(6) . ?
C76 C77 1.397(6) . ?
C76 C75 1.485(6) . ?
C70 H70A 0.9600 . ?
C70 H70B 0.9600 . ?
C70 H70C 0.9600 . ?
C52 C53 1.425(5) . ?
C19 H19 0.9300 . ?
C19 C20 1.395(6) . ?
C65 H65 0.9300 . ?
C65 C64 1.384(6) . ?
C55 H55 0.9300 . ?
C55 C90 1.364(6) . ?
C20 H20 0.9300 . ?
C20 C21 1.373(6) . ?
C53 H53 0.9300 . ?
C53 C54 1.358(6) . ?
C64 H64 0.9300 . ?
C77 H77 0.9300 . ?
C28 H28A 0.9600 . ?
C28 H28B 0.9600 . ?
C28 H28C 0.9600 . ?
C28 C29 1.491(5) . ?
C46 H46 0.9300 . ?
C46 C47 1.367(6) . ?
C81 C82 1.392(6) . ?
C29 C30 1.399(5) . ?
C16 H16 0.9300 . ?
C16 C15 1.365(6) . ?
C36 C35 1.371(7) . ?
C36 C37 1.502(6) . ?
C21 H21 0.9300 . ?
C39 C40 1.397(6) . ?
C73 C72 1.375(6) . ?
C73 C74 1.496(6) . ?
C31 C30 1.371(6) . ?
C31 C32 1.497(5) . ?
C41 C40 1.371(6) . ?
C41 C42 1.502(6) . ?
C14 H14 0.9300 . ?
C14 C15 1.413(6) . ?
C30 H30 0.9300 . ?
C40 H40 0.9300 . ?
C8 H8 0.9300 . ?
C8 C7 1.408(6) . ?
C72 H72 0.9300 . ?
C35 H35 0.9300 . ?
C35 C34 1.390(6) . ?
C61 H61 0.9300 . ?
C48 H48 0.9300 . ?
C48 C47 1.410(6) . ?
C47 H47 0.9300 . ?
C7 H7 0.9300 . ?
C82 H82 0.9300 . ?
C82 C83 1.378(6) . ?
C42 H42A 0.9600 . ?
C42 H42B 0.9600 . ?
C42 H42C 0.9600 . ?
C15 H15 0.9300 . ?
C75 H75A 0.9600 . ?
C75 H75B 0.9600 . ?
C75 H75C 0.9600 . ?
C83 C84 1.497(6) . ?
C74 H74A 0.9600 . ?
C74 H74B 0.9600 . ?
C74 H74C 0.9600 . ?
C90 H90 0.9300 . ?
C90 C54 1.415(6) . ?
C34 C33 1.491(6) . ?
C33 H33A 0.9600 . ?
C33 H33B 0.9600 . ?
C33 H33C 0.9600 . ?
O2 C3 1.149(7) . ?
C79 H79A 0.9600 . ?
C79 H79B 0.9600 . ?
C79 H79C 0.9600 . ?
C54 H54 0.9300 . ?
C68 H68 0.9300 . ?
C68 C69 1.381(7) . ?
C68 C67 1.386(7) . ?
C37 H37A 0.9600 . ?
C37 H37B 0.9600 . ?
C37 H37C 0.9600 . ?
C69 H69 0.9300 . ?
B2 H2 1.09(4) . ?
C67 H67 0.9300 . ?
B4 H4 1.14(4) . ?
C84 H84A 0.9600 . ?
C84 H84B 0.9600 . ?
C84 H84C 0.9600 . ?
C32 H32A 0.9600 . ?
C32 H32B 0.9600 . ?
C32 H32C 0.9600 . ?
C24 H24 0.9300 . ?
C24 C23 1.362(8) . ?
B3 H3 1.02(5) . ?
C22 H22 0.9300 . ?
C22 C23 1.397(8) . ?
C23 H23 0.9300 . ?
B1 H1 1.08(5) . ?
C87 H87 0.9800 . ?
C86 H86 0.9800 . ?
C86 H86A 0.9800 . ?
C86 Cl2A 1.740(12) . ?
C86 Cl1A 1.651(13) . ?
C86 Cl3A 1.729(13) . ?
Cl9 C85 1.658(16) . ?
Cl8 C85 1.812(19) . ?
Cl7 C85 1.742(19) . ?
C85 H85 0.9800 . ?
Cl10 C99 1.762(16) . ?
Cl13 Cl11 0.651(10) . ?
Cl11 C99 1.829(19) . ?

loop_
_exptl_oxdiff_crystal_face_indexfrac_h
_exptl_oxdiff_crystal_face_indexfrac_k
_exptl_oxdiff_crystal_face_indexfrac_l
_exptl_oxdiff_crystal_face_x
_exptl_oxdiff_crystal_face_y
_exptl_oxdiff_crystal_face_z
0.5205 -0.7926 -11.3384 -0.2324 -0.9726 0.0092
-0.5205 0.7926 11.3384 0.2324 0.9726 -0.0092
-5.7557 5.9357 5.9411 0.1288 0.5473 0.8269
6.1969 -6.3414 -4.3107 -0.0961 -0.4111 -0.9065
-2.7243 -12.1294 -5.4393 0.7377 -0.2588 -0.6236
2.7243 12.1294 5.4393 -0.7377 0.2588 0.6236
-8.5661 3.7829 -2.4056 0.2362 -0.0858 0.9679
8.5661 -3.7829 2.4056 -0.2362 0.0858 -0.9679
